data_1573004
loop_
_publ_author_name
'Liu, Lu-Lu'
'Xu, Zi-Yu'
'Yi, Peng'
'Chen, Chao-Qin'
'Lang, Zhong-Ling'
'Yang, Peng'

_publ_section_title
;
 Making an inverted Keggin ion lacunary.
;
_journal_issue 41
_journal_name_full 'Chemical science'
_journal_page_first 16977
_journal_page_last 16986
_journal_paper_doi 10.1039/d4sc04634j
_journal_volume 15
_journal_year 2024
_chemical_formula_moiety 'C12 H13 As2 Mo10 N2 O41 Se1.44, C12 H14 As2 Mo10 N2 O41 Se1.19'
_chemical_formula_sum 'C24 H27 As4 Mo20 N4 O82 Se2.63'
_chemical_formula_weight 4109.64
_space_group_crystal_system triclinic
_space_group_IT_number 2
_space_group_name_Hall '-P 1'
_space_group_name_H-M_alt 'P -1'
_atom_sites_solution_hydrogens mixed
_audit_creation_date 2024-06-01
_audit_creation_method
;
Olex2 1.5
(compiled 2023.08.24 svn.re1ec1418 for OlexSys, GUI svn.r6817)
;
_audit_update_record
;
2024-07-03 deposited with the CCDC.	2024-09-16 downloaded from the CCDC.
;
_cell_angle_alpha 91.991(7)
_cell_angle_beta 99.609(8)
_cell_angle_gamma 90.075(8)
_cell_formula_units_Z 2
_cell_length_a 13.930(3)
_cell_length_b 20.189(5)
_cell_length_c 24.369(6)
_cell_measurement_reflns_used 9870
_cell_measurement_temperature 150
_cell_measurement_theta_max 28.322
_cell_measurement_theta_min 2.607
_cell_volume 6753(3)
_computing_cell_refinement 'SAINT V8.38A (Bruker, 2018)'
_computing_data_reduction 'SAINT V8.38A (Bruker, 2018)'
_computing_molecular_graphics 'Olex2 1.5 (Dolomanov et al., 2009)'
_computing_publication_material 'Olex2 1.5 (Dolomanov et al., 2009)'
_computing_structure_refinement 'SHELXL 2018/3 (Sheldrick, 2015)'
_computing_structure_solution 'SHELXT 2018/2 (Sheldrick, 2018)'
_diffrn_ambient_temperature 150
_diffrn_measured_fraction_theta_full 0.981
_diffrn_measured_fraction_theta_max 0.981
_diffrn_measurement_device_type 'Bruker D8 VENTURE'
_diffrn_radiation_type MoK\a
_diffrn_radiation_wavelength 0.71073
_diffrn_reflns_av_R_equivalents 0.0569
_diffrn_reflns_av_unetI/netI 0.0551
_diffrn_reflns_Laue_measured_fraction_full 0.981
_diffrn_reflns_Laue_measured_fraction_max 0.981
_diffrn_reflns_limit_h_max 16
_diffrn_reflns_limit_h_min -16
_diffrn_reflns_limit_k_max 24
_diffrn_reflns_limit_k_min -23
_diffrn_reflns_limit_l_max 28
_diffrn_reflns_limit_l_min -28
_diffrn_reflns_number 77446
_diffrn_reflns_point_group_measured_fraction_full 0.981
_diffrn_reflns_point_group_measured_fraction_max 0.981
_diffrn_reflns_theta_full 25.000
_diffrn_reflns_theta_max 25.000
_diffrn_reflns_theta_min 2.162
_diffrn_source_current 1.4
_diffrn_source_power 0.07
_diffrn_source_voltage 50.0
_exptl_absorpt_coefficient_mu 3.550
_exptl_absorpt_correction_T_max 0.0962
_exptl_absorpt_correction_T_min 0.0521
_exptl_absorpt_correction_type multi-scan
_exptl_absorpt_process_details
;
SADABS-2016/2 (Bruker,2016/2) was used for absorption correction.
wR2(int) was 0.1743 before and 0.0811 after correction.
The Ratio of minimum to maximum transmission is 0.5416.
The \l/2 correction factor is Not present.
;
_exptl_crystal_colour 'clear light colourless'
_exptl_crystal_colour_lustre clear
_exptl_crystal_colour_modifier light
_exptl_crystal_colour_primary colourless
_exptl_crystal_density_diffrn 2.021
_exptl_crystal_description block
_exptl_crystal_F_000 3833
_exptl_crystal_size_max 0.22
_exptl_crystal_size_mid 0.21
_exptl_crystal_size_min 0.18
_refine_diff_density_max 7.396
_refine_diff_density_min -3.177
_refine_diff_density_rms 0.507
_refine_ls_extinction_method none
_refine_ls_goodness_of_fit_ref 1.226
_refine_ls_hydrogen_treatment constr
_refine_ls_matrix_type full
_refine_ls_number_parameters 1259
_refine_ls_number_reflns 23326
_refine_ls_number_restraints 4298
_refine_ls_restrained_S_all 1.126
_refine_ls_R_factor_all 0.1878
_refine_ls_R_factor_gt 0.1410
_refine_ls_shift/su_max 0.000
_refine_ls_shift/su_mean 0.000
_refine_ls_structure_factor_coef Fsqd
_refine_ls_weighting_details 'w=1/[\s^2^(Fo^2^)+(0.0556P)^2^+1083.4930P] where P=(Fo^2^+2Fc^2^)/3'
_refine_ls_weighting_scheme calc
_refine_ls_wR_factor_gt 0.3559
_refine_ls_wR_factor_ref 0.3731
_reflns_Friedel_coverage 0.000
_reflns_number_gt 15266
_reflns_number_total 23326
_reflns_threshold_expression 'I > 2\s(I)'
_cod_data_source_file d4sc04634j2.cif
_cod_data_source_block SeMo10-2
_cod_database_code 1573004
_shelx_shelxl_version_number 2018/3
_shelx_space_group_comment
;
The symmetry employed for this shelxl refinement is uniquely defined
by the following loop, which should always be used as a source of
symmetry information in preference to the above space-group names.
They are only intended as comments.
;
_shelx_estimated_absorpt_t_max 0.567
_shelx_estimated_absorpt_t_min 0.509
_olex2_refinement_description
;
1. Fixed Uiso
 At 1.2 times of:
  All C(H) groups, All N(H,H) groups, All N(H,H,H) groups
2. Restrained distances
 Mo19-O79
 1.7 with sigma of 0.02
 Mo20-O76
 1.7 with sigma of 0.02
3. Uiso/Uaniso restraints and constraints
O1 \\sim O01J \\sim O2 \\sim O3 \\sim O4 \\sim O5 \\sim O6 \\sim O13 \\sim O14
\\sim O15 \\sim O16 \\sim O17 \\sim O18 \\sim O19 \\sim O20 \\sim O21 \\sim O22
\\sim O23 \\sim O24 \\sim O25 \\sim O26 \\sim O27 \\sim O28 \\sim O29 \\sim O30
\\sim O31 \\sim O32 \\sim O33 \\sim O34 \\sim O35 \\sim O36 \\sim O37 \\sim O38
\\sim O39 \\sim O40 \\sim O41 \\sim O42 \\sim O43 \\sim O44 \\sim O45 \\sim O46
\\sim O7 \\sim O8 \\sim O9 \\sim O10 \\sim O11 \\sim O12 \\sim O47 \\sim O48
\\sim O49 \\sim O50 \\sim O51 \\sim O52 \\sim O53 \\sim O54 \\sim O55 \\sim O56
\\sim O57 \\sim O58 \\sim O59 \\sim O60 \\sim O61 \\sim O62 \\sim O63 \\sim O64
\\sim O65 \\sim O66 \\sim O67 \\sim O68 \\sim O69 \\sim O70 \\sim O71 \\sim O72
\\sim O73 \\sim O74 \\sim O75 \\sim O76 \\sim O77 \\sim O78 \\sim O79 \\sim O80
\\sim O81: within 5A with sigma of 0.01 and sigma for terminal atoms of 0.02
within 5A
Uanis(C1) \\sim Ueq, Uanis(C2) \\sim Ueq, Uanis(C3) \\sim Ueq, Uanis(C4) \\sim
Ueq, Uanis(C5) \\sim Ueq, Uanis(C6) \\sim Ueq, Uanis(C7) \\sim Ueq, Uanis(C8)
\\sim Ueq, Uanis(C9) \\sim Ueq, Uanis(C10) \\sim Ueq, Uanis(C11) \\sim Ueq,
Uanis(C12) \\sim Ueq, Uanis(C17) \\sim Ueq, Uanis(C16) \\sim Ueq, Uanis(C15)
\\sim Ueq, Uanis(C14) \\sim Ueq, Uanis(C13) \\sim Ueq, Uanis(C18) \\sim Ueq,
Uanis(C20) \\sim Ueq, Uanis(C21) \\sim Ueq, Uanis(C22) \\sim Ueq, Uanis(C23)
\\sim Ueq, Uanis(C24) \\sim Ueq, Uanis(C19) \\sim Ueq, Uanis(N1) \\sim Ueq,
Uanis(N2) \\sim Ueq, Uanis(N3) \\sim Ueq, Uanis(N4) \\sim Ueq: with sigma of
0.005 and sigma for terminal atoms of 0.01
Uanis(Se1) \\sim Ueq, Uanis(Se2) \\sim Ueq, Uanis(Se3) \\sim Ueq, Uanis(Se4)
\\sim Ueq, Uanis(Se5) \\sim Ueq, Uanis(Se6) \\sim Ueq, Uanis(Se7) \\sim Ueq,
Uanis(Se8) \\sim Ueq, Uanis(O1) \\sim Ueq, Uanis(O01J) \\sim Ueq, Uanis(O2)
\\sim Ueq, Uanis(O3) \\sim Ueq, Uanis(O4) \\sim Ueq, Uanis(O5) \\sim Ueq,
Uanis(O6) \\sim Ueq, Uanis(O13) \\sim Ueq, Uanis(O14) \\sim Ueq, Uanis(O15)
\\sim Ueq, Uanis(O16) \\sim Ueq, Uanis(O17) \\sim Ueq, Uanis(O18) \\sim Ueq,
Uanis(O19) \\sim Ueq, Uanis(O20) \\sim Ueq, Uanis(O21) \\sim Ueq, Uanis(O22)
\\sim Ueq, Uanis(O23) \\sim Ueq, Uanis(O24) \\sim Ueq, Uanis(O25) \\sim Ueq,
Uanis(O26) \\sim Ueq, Uanis(O27) \\sim Ueq, Uanis(O28) \\sim Ueq, Uanis(O29)
\\sim Ueq, Uanis(O30) \\sim Ueq, Uanis(O31) \\sim Ueq, Uanis(O32) \\sim Ueq,
Uanis(O33) \\sim Ueq, Uanis(O34) \\sim Ueq, Uanis(O35) \\sim Ueq, Uanis(O36)
\\sim Ueq, Uanis(O37) \\sim Ueq, Uanis(O38) \\sim Ueq, Uanis(O39) \\sim Ueq,
Uanis(O40) \\sim Ueq, Uanis(O41) \\sim Ueq, Uanis(O42) \\sim Ueq, Uanis(O43)
\\sim Ueq, Uanis(O44) \\sim Ueq, Uanis(O45) \\sim Ueq, Uanis(O46) \\sim Ueq,
Uanis(O7) \\sim Ueq, Uanis(O8) \\sim Ueq, Uanis(O9) \\sim Ueq, Uanis(O10) \\sim
Ueq, Uanis(O11) \\sim Ueq, Uanis(O12) \\sim Ueq, Uanis(O47) \\sim Ueq,
Uanis(O48) \\sim Ueq, Uanis(O49) \\sim Ueq, Uanis(O50) \\sim Ueq, Uanis(O51)
\\sim Ueq, Uanis(O52) \\sim Ueq, Uanis(O53) \\sim Ueq, Uanis(O54) \\sim Ueq,
Uanis(O55) \\sim Ueq, Uanis(O56) \\sim Ueq, Uanis(O57) \\sim Ueq, Uanis(O58)
\\sim Ueq, Uanis(O59) \\sim Ueq, Uanis(O60) \\sim Ueq, Uanis(O61) \\sim Ueq,
Uanis(O62) \\sim Ueq, Uanis(O63) \\sim Ueq, Uanis(O64) \\sim Ueq, Uanis(O65)
\\sim Ueq, Uanis(O66) \\sim Ueq, Uanis(O67) \\sim Ueq, Uanis(O68) \\sim Ueq,
Uanis(O69) \\sim Ueq, Uanis(O70) \\sim Ueq, Uanis(O71) \\sim Ueq, Uanis(O72)
\\sim Ueq, Uanis(O73) \\sim Ueq, Uanis(O74) \\sim Ueq, Uanis(O75) \\sim Ueq,
Uanis(O76) \\sim Ueq, Uanis(O77) \\sim Ueq, Uanis(O78) \\sim Ueq, Uanis(O79)
\\sim Ueq, Uanis(O80) \\sim Ueq, Uanis(O81) \\sim Ueq: with sigma of 0.002 and
sigma for terminal atoms of 0.004
4. Others
 Fixed Sof: Se1(0.32) Se2(0.36) Se3(0.6) Se4(0.16) Se5(0.24) Se6(0.22)
 Se7(0.59) Se8(0.14)
5.a Riding coordinates:
 C24(H24)
5.b Rotating group:
 N2(H2A,H2B)
5.c Aromatic/amide H refined with riding coordinates:
 C2(H2), C3(H3), C5(H5), C6(H6), C8(H8), C9(H9), C11(H11), C12(H12), C17(H17),
 C15(H15), C14(H14), C18(H18), C20(H20), C21(H21), C23(H23)
5.d Fitted hexagon refined as free rotating group:
 C17(C16,C15,C14,C13,C18), C20(C21,C22,C23,C24,C19)
5.e Idealised Me refined as rotating group:
 N1(H1A,H1B,H1C), N3(H3A,H3B,H3C), N4(H4A,H4B,H4C)
;
_platon_squeeze_void_probe_radius 1.20
_olex2_submission_special_instructions 'No special instructions were received'

loop_
_space_group_symop_operation_xyz
'x, y, z'
'-x, -y, -z'

loop_
_atom_site_label
_atom_site_type_symbol
_atom_site_fract_x
_atom_site_fract_y
_atom_site_fract_z
_atom_site_U_iso_or_equiv
_atom_site_adp_type
_atom_site_occupancy
_atom_site_site_symmetry_order
_atom_site_calc_flag
_atom_site_refinement_flags_posn
_atom_site_refinement_flags_adp
_atom_site_refinement_flags_occupancy
_atom_site_disorder_assembly
_atom_site_disorder_group
Mo1 Mo 0.33528(14) 0.91304(10) -0.11444(9) 0.0160(4) Uani 1 1 d . . . . .
Mo2 Mo 0.09807(14) 0.91274(10) -0.11768(9) 0.0170(4) Uani 1 1 d . . . . .
Mo3 Mo -0.01091(14) 0.83465(9) -0.00600(9) 0.0158(4) Uani 1 1 d . . . . .
Mo4 Mo 0.13921(16) 0.75731(10) 0.09849(9) 0.0192(5) Uani 1 1 d . . . . .
Mo5 Mo 0.40567(15) 0.75631(10) 0.10144(9) 0.0181(4) Uani 1 1 d . . . . .
Mo6 Mo 0.50135(14) 0.83533(10) 0.00132(9) 0.0182(5) Uani 1 1 d . . . . .
Mo7 Mo 0.50343(14) 0.66729(9) 0.00314(9) 0.0156(4) Uani 1 1 d . . . . .
Mo8 Mo -0.01032(14) 0.66630(9) -0.00300(9) 0.0159(4) Uani 1 1 d . . . . .
Mo9 Mo 0.10049(14) 0.57355(9) -0.11158(9) 0.0153(4) Uani 1 1 d . . . . .
Mo10 Mo 0.33693(13) 0.57520(9) -0.11008(8) 0.0129(4) Uani 1 1 d . . . . .
Se1 Se 0.3909(6) 0.7449(4) -0.1164(3) 0.0221(16) Uani 0.32 1 d . U P A 1
Se2 Se 0.3270(5) 0.7446(3) -0.0936(3) 0.0161(13) Uani 0.36 1 d . U P A 2
Se3 Se 0.1193(3) 0.74397(19) -0.09669(16) 0.0162(8) Uani 0.6 1 d . U P B 1
Se4 Se 0.0468(10) 0.7428(7) -0.1209(6) 0.015(3) Uani 0.16 1 d . U P B 2
As1 As 0.25023(16) 0.86747(11) 0.01188(10) 0.0116(5) Uani 1 1 d . . . . .
As2 As 0.25089(16) 0.63646(10) 0.01488(9) 0.0110(5) Uani 1 1 d . . . . .
O1 O 0.2323(12) 0.8783(8) -0.0567(7) 0.0186(15) Uani 1 1 d . U . . .
O01J O 0.4362(12) 0.8869(8) -0.0521(7) 0.0206(17) Uani 1 1 d . U . . .
O2 O 0.1568(12) 0.8243(8) 0.0254(7) 0.0191(14) Uani 1 1 d . U . . .
O3 O 0.3517(12) 0.8249(8) 0.0296(7) 0.0195(15) Uani 1 1 d . U . . .
O4 O 0.1566(12) 0.6800(8) 0.0296(7) 0.0190(15) Uani 1 1 d . U . . .
O5 O 0.3531(12) 0.6805(8) 0.0315(7) 0.0193(15) Uani 1 1 d . U . . .
O6 O 0.2325(12) 0.6186(8) -0.0543(7) 0.0186(14) Uani 1 1 d . U . . .
O13 O 0.3285(11) 0.9965(8) -0.0928(7) 0.017(3) Uani 1 1 d . U . . .
O14 O 0.4024(12) 0.9252(8) -0.1664(7) 0.020(3) Uani 1 1 d . U . . .
O15 O 0.2067(12) 0.9072(8) -0.1582(7) 0.019(2) Uani 1 1 d . U . . .
O16 O 0.1171(11) 0.9955(7) -0.0973(6) 0.014(2) Uani 1 1 d . U . . .
O17 O 0.0048(12) 0.9248(8) -0.1726(7) 0.021(3) Uani 1 1 d . U . . .
O18 O -0.0184(12) 0.8896(8) 0.0479(7) 0.022(3) Uani 1 1 d . U . . .
O19 O -0.1296(12) 0.8205(8) -0.0312(7) 0.021(3) Uani 1 1 d . U . . .
O20 O 0.0294(12) 0.8870(8) -0.0579(7) 0.0189(17) Uani 1 1 d . U . . .
O21 O 0.0098(12) 0.7525(8) 0.0445(7) 0.0186(17) Uani 1 1 d . U . . .
O22 O 0.1110(13) 0.6966(9) 0.1393(7) 0.024(3) Uani 1 1 d . U . . .
O23 O 0.1152(13) 0.8247(9) 0.1367(7) 0.024(3) Uani 1 1 d . U . . .
O24 O 0.2736(12) 0.7573(8) 0.1120(7) 0.0210(17) Uani 1 1 d . U . . .
O25 O 0.4496(13) 0.6944(9) 0.1414(7) 0.024(3) Uani 1 1 d . U . . .
O26 O 0.4515(13) 0.8238(9) 0.1395(7) 0.026(3) Uani 1 1 d . U . . .
O27 O 0.5044(12) 0.7547(8) 0.0512(7) 0.0206(16) Uani 1 1 d . U . . .
O28 O 0.5387(13) 0.8900(9) 0.0567(7) 0.026(3) Uani 1 1 d . U . . .
O29 O 0.6100(14) 0.8208(10) -0.0193(8) 0.032(3) Uani 1 1 d . U . . .
O30 O 0.4374(12) 0.7489(8) -0.0511(7) 0.0193(16) Uani 1 1 d . U . . .
O31 O 0.6105(14) 0.6782(10) -0.0178(8) 0.030(3) Uani 1 1 d . U . . .
O32 O 0.5401(12) 0.6219(9) 0.0584(7) 0.023(3) Uani 1 1 d . U . . .
O33 O 0.4370(12) 0.6085(8) -0.0480(7) 0.0191(17) Uani 1 1 d . U . . .
O34 O 0.3292(12) 0.5023(8) -0.0846(7) 0.021(3) Uani 1 1 d . U . . .
O35 O 0.4038(12) 0.5602(8) -0.1613(7) 0.020(3) Uani 1 1 d . U . . .
O36 O 0.3351(12) 0.6729(8) -0.1295(7) 0.0188(16) Uani 1 1 d . U . . .
O37 O 0.2065(12) 0.5735(8) -0.1541(7) 0.018(2) Uani 1 1 d . U . . .
O38 O 0.1250(12) 0.4984(9) -0.0836(7) 0.023(3) Uani 1 1 d . U . . .
O39 O 0.0061(12) 0.5575(8) -0.1658(7) 0.020(3) Uani 1 1 d . U . . .
O40 O 0.0885(12) 0.6769(8) -0.1334(7) 0.0185(16) Uani 1 1 d . U . . .
O41 O 0.0310(12) 0.6078(8) -0.0526(7) 0.0185(17) Uani 1 1 d . U . . .
O42 O -0.0186(12) 0.6216(8) 0.0527(7) 0.020(3) Uani 1 1 d . U . . .
O43 O -0.1284(12) 0.6779(9) -0.0276(7) 0.023(3) Uani 1 1 d . U . . .
O44 O 0.0304(12) 0.7464(8) -0.0578(7) 0.0177(16) Uani 1 1 d . U . . .
O45 O 0.0878(12) 0.8044(8) -0.1363(7) 0.0200(15) Uani 1 1 d . U . . .
O46 O 0.3300(12) 0.8089(8) -0.1334(7) 0.0205(16) Uani 1 1 d . U . . .
N1 N 0.291(2) 1.1347(13) 0.1473(11) 0.042(6) Uani 1 1 d . U . . .
H1A H 0.309927 1.169972 0.129389 0.051 Uiso 1 1 calc R U . . .
H1B H 0.335437 1.127503 0.178225 0.051 Uiso 1 1 calc R U . . .
H1C H 0.231901 1.143392 0.157433 0.051 Uiso 1 1 calc R U . . .
N2 N 0.2836(16) 0.3719(10) 0.1311(9) 0.025(5) Uani 1 1 d . U . . .
H2A H 0.316712 0.377043 0.164293 0.029 Uiso 1 1 d R U . . .
H2B H 0.229147 0.352131 0.133032 0.029 Uiso 1 1 d R U . . .
C1 C 0.2624(15) 0.9511(10) 0.0533(9) 0.010(4) Uani 1 1 d . U . . .
C2 C 0.181(2) 0.9768(15) 0.0718(13) 0.036(7) Uani 1 1 d . U . . .
H2 H 0.121173 0.952650 0.067659 0.043 Uiso 1 1 calc R U . . .
C3 C 0.191(2) 1.0410(17) 0.0970(14) 0.042(8) Uani 1 1 d . U . . .
H3 H 0.134154 1.062202 0.105632 0.051 Uiso 1 1 calc R U . . .
C4 C 0.2827(19) 1.0764(13) 0.1105(10) 0.024(5) Uani 1 1 d . U . . .
C5 C 0.3565(18) 1.0464(12) 0.0874(10) 0.022(5) Uani 1 1 d . U . . .
H5 H 0.417430 1.068688 0.090761 0.026 Uiso 1 1 calc R U . . .
C6 C 0.346(2) 0.9862(16) 0.0600(13) 0.038(7) Uani 1 1 d . U . . .
H6 H 0.399266 0.968264 0.045095 0.046 Uiso 1 1 calc R U . . .
C7 C 0.2658(16) 0.4331(10) 0.1072(9) 0.011(4) Uani 1 1 d . U . . .
C8 C 0.1857(16) 0.4688(11) 0.0944(9) 0.014(4) Uani 1 1 d . U . . .
H8 H 0.127033 0.451911 0.103748 0.017 Uiso 1 1 calc R U . . .
C9 C 0.181(2) 0.5307(14) 0.0676(12) 0.030(6) Uani 1 1 d . U . . .
H9 H 0.122260 0.554610 0.061055 0.036 Uiso 1 1 calc R U . . .
C10 C 0.2605(16) 0.5543(11) 0.0519(9) 0.014(5) Uani 1 1 d . U . . .
C11 C 0.3512(16) 0.5176(11) 0.0598(9) 0.013(4) Uani 1 1 d . U . . .
H11 H 0.407295 0.534400 0.047367 0.016 Uiso 1 1 calc R U . . .
C12 C 0.3542(18) 0.4581(13) 0.0855(10) 0.022(5) Uani 1 1 d . U . . .
H12 H 0.412015 0.432535 0.089743 0.027 Uiso 1 1 calc R U . . .
Mo11 Mo -0.3381(2) 0.42522(13) -0.39137(11) 0.0353(6) Uani 1 1 d . . . . .
Mo12 Mo -0.10178(19) 0.42811(13) -0.38936(11) 0.0344(6) Uani 1 1 d . . . . .
Mo13 Mo 0.01161(19) 0.33319(14) -0.49635(12) 0.0367(6) Uani 1 1 d . . . . .
Mo14 Mo -0.13379(18) 0.24120(12) -0.59742(10) 0.0290(5) Uani 1 1 d . . . . .
Mo15 Mo -0.4056(2) 0.24349(14) -0.60228(12) 0.0394(7) Uani 1 1 d . . . . .
Mo16 Mo -0.50341(19) 0.33173(14) -0.50471(12) 0.0375(6) Uani 1 1 d . . . . .
Mo17 Mo -0.5010(2) 0.16397(14) -0.50243(13) 0.0415(7) Uani 1 1 d . . . . .
Mo18 Mo 0.01190(19) 0.16563(14) -0.49201(12) 0.0368(6) Uani 1 1 d . . . . .
Mo19 Mo -0.0991(2) 0.08798(14) -0.38000(12) 0.0361(6) Uani 1 1 d D . . . .
Mo20 Mo -0.3367(2) 0.08768(14) -0.38458(12) 0.0380(6) Uani 1 1 d D . . . .
Se5 Se -0.3893(10) 0.2574(7) -0.3842(6) 0.036(3) Uani 0.24 1 d . U P C 1
Se6 Se -0.3259(11) 0.2555(8) -0.4131(6) 0.039(3) Uani 0.22 1 d . U P C 2
Se7 Se -0.1176(3) 0.2563(2) -0.4013(2) 0.0273(10) Uani 0.59 1 d . U P D 1
Se8 Se -0.0388(15) 0.2552(10) -0.3964(8) 0.029(4) Uani 0.14 1 d . U P D 2
As3 As -0.2495(2) 0.36420(16) -0.51534(13) 0.0341(7) Uani 1 1 d . . . . .
As4 As -0.2490(2) 0.13113(16) -0.51145(13) 0.0358(7) Uani 1 1 d . . . . .
O7 O -0.3559(15) 0.3166(11) -0.5309(9) 0.0376(16) Uani 1 1 d . U . . .
O8 O -0.2322(15) 0.3796(11) -0.4459(9) 0.0380(16) Uani 1 1 d . U . . .
O9 O -0.1511(15) 0.3193(11) -0.5290(9) 0.0378(16) Uani 1 1 d . U . . .
O10 O -0.3548(15) 0.1783(11) -0.5278(9) 0.0379(16) Uani 1 1 d . U . . .
O11 O -0.1509(15) 0.1749(11) -0.5265(9) 0.0382(16) Uani 1 1 d . U . . .
O12 O -0.2316(15) 0.1229(11) -0.4408(9) 0.0384(16) Uani 1 1 d . U . . .
O47 O -0.3304(15) 0.5052(11) -0.4216(9) 0.037(3) Uani 1 1 d . U . . .
O48 O -0.4073(15) 0.4429(11) -0.3383(9) 0.039(3) Uani 1 1 d . U . . .
O49 O -0.3355(15) 0.3116(11) -0.3697(9) 0.0378(17) Uani 1 1 d . U . . .
O50 O -0.2094(15) 0.4247(11) -0.3496(9) 0.0373(19) Uani 1 1 d . U . . .
O51 O -0.1260(15) 0.5031(11) -0.4189(9) 0.038(3) Uani 1 1 d . U . . .
O52 O -0.0074(15) 0.4511(11) -0.3344(9) 0.039(3) Uani 1 1 d . U . . .
O53 O -0.0806(15) 0.3215(11) -0.3617(9) 0.0384(18) Uani 1 1 d . U . . .
O54 O -0.0325(15) 0.3941(11) -0.4475(9) 0.0385(19) Uani 1 1 d . U . . .
O55 O 0.1331(15) 0.3253(11) -0.4675(9) 0.039(3) Uani 1 1 d . U . . .
O56 O 0.0169(16) 0.3792(11) -0.5560(9) 0.040(3) Uani 1 1 d . U . . .
O57 O -0.0267(15) 0.2531(11) -0.4439(9) 0.0387(17) Uani 1 1 d . U . . .
O58 O -0.0846(16) 0.1980(11) -0.3600(9) 0.0399(18) Uani 1 1 d . U . . .
O59 O -0.0075(16) 0.0826(11) -0.3233(9) 0.042(3) Uani 1 1 d . U . . .
O60 O 0.1350(16) 0.1803(11) -0.4671(9) 0.041(3) Uani 1 1 d . U . . .
O61 O -0.0287(15) 0.1147(11) -0.4386(9) 0.0389(19) Uani 1 1 d . U . . .
O62 O -0.1132(16) 0.3037(11) -0.6382(9) 0.040(3) Uani 1 1 d . U . . .
O63 O -0.1134(15) 0.1689(11) -0.6345(9) 0.038(3) Uani 1 1 d . U . . .
O64 O -0.2760(15) 0.2423(10) -0.6097(9) 0.0370(18) Uani 1 1 d . U . . .
O65 O -0.4484(16) 0.3087(11) -0.6450(9) 0.040(3) Uani 1 1 d . U . . .
O66 O -0.4485(16) 0.1746(11) -0.6419(9) 0.040(3) Uani 1 1 d . U . . .
O67 O -0.5085(15) 0.2462(11) -0.5497(9) 0.0376(19) Uani 1 1 d . U . . .
O68 O -0.5362(15) 0.3821(11) -0.5621(9) 0.038(3) Uani 1 1 d . U . . .
O69 O -0.6108(14) 0.3217(10) -0.4798(8) 0.031(3) Uani 1 1 d . U . . .
O70 O -0.4359(15) 0.2522(11) -0.4471(9) 0.0381(16) Uani 1 1 d . U . . .
O71 O -0.4350(15) 0.3906(11) -0.4525(9) 0.0373(19) Uani 1 1 d . U . . .
O72 O -0.6088(14) 0.1762(10) -0.4785(8) 0.033(3) Uani 1 1 d . U . . .
O73 O -0.5331(15) 0.1096(11) -0.5564(9) 0.038(3) Uani 1 1 d . U . . .
O74 O -0.4336(15) 0.1112(11) -0.4496(9) 0.0383(19) Uani 1 1 d . U . . .
O75 O -0.4083(16) 0.0798(11) -0.3333(9) 0.043(3) Uani 1 1 d . U . . .
O76 O -0.3330(16) 0.0127(8) -0.4104(9) 0.045(3) Uani 1 1 d D U . . .
O77 O -0.2073(16) 0.0922(11) -0.3425(9) 0.040(2) Uani 1 1 d . U . . .
O78 O -0.3397(15) 0.1994(11) -0.3677(9) 0.0382(17) Uani 1 1 d . U . . .
O79 O -0.1168(16) 0.0121(8) -0.4085(9) 0.044(3) Uani 1 1 d D U . . .
O80 O -0.0073(15) 0.2441(11) -0.5425(9) 0.0383(19) Uani 1 1 d . U . . .
O81 O 0.0166(16) 0.1097(11) -0.5472(9) 0.041(3) Uani 1 1 d . U . . .
N3 N -0.281(3) 0.6226(18) -0.6356(15) 0.070(10) Uani 1 1 d . U . . .
H3A H -0.320963 0.615595 -0.668767 0.084 Uiso 1 1 calc R U . . .
H3B H -0.219320 0.631131 -0.641830 0.084 Uiso 1 1 calc R U . . .
H3C H -0.302254 0.657751 -0.616836 0.084 Uiso 1 1 calc R U . . .
N4 N -0.296(3) -0.1282(17) -0.6486(15) 0.067(9) Uani 1 1 d . U . . .
H4A H -0.341856 -0.123408 -0.679305 0.080 Uiso 1 1 calc R U . . .
H4B H -0.314898 -0.160272 -0.627302 0.080 Uiso 1 1 calc R U . . .
H4C H -0.238345 -0.140055 -0.659256 0.080 Uiso 1 1 calc R U . . .
C17 C -0.1921(13) 0.5322(10) -0.6012(10) 0.085(14) Uani 1 1 d G U . . .
H17 H -0.140418 0.551131 -0.616484 0.102 Uiso 1 1 calc R U . . .
C16 C -0.2799(15) 0.5656(8) -0.6037(9) 0.030(6) Uani 1 1 d G U . . .
C15 C -0.3556(12) 0.5379(10) -0.5813(9) 0.046(8) Uani 1 1 d G U . . .
H15 H -0.415542 0.560655 -0.582986 0.056 Uiso 1 1 calc R U . . .
C14 C -0.3434(13) 0.4768(11) -0.5564(10) 0.059(10) Uani 1 1 d G U . . .
H14 H -0.395142 0.457911 -0.541130 0.071 Uiso 1 1 calc R U . . .
C13 C -0.2557(15) 0.4435(8) -0.5539(9) 0.043(8) Uani 1 1 d G U . . .
C18 C -0.1800(12) 0.4712(10) -0.5763(9) 0.034(7) Uani 1 1 d G U . . .
H18 H -0.120017 0.448386 -0.574628 0.041 Uiso 1 1 calc R U . . .
C20 C -0.3465(13) 0.0134(10) -0.5573(9) 0.041(7) Uani 1 1 d G U . . .
H20 H -0.398411 0.029156 -0.539651 0.049 Uiso 1 1 calc R U . . .
C21 C -0.3589(11) -0.0438(10) -0.5912(9) 0.078(13) Uani 1 1 d G U . . .
H21 H -0.419303 -0.067071 -0.596832 0.093 Uiso 1 1 calc R U . . .
C22 C -0.2830(13) -0.0669(8) -0.6170(8) 0.020(5) Uani 1 1 d G U . . .
C23 C -0.1947(11) -0.0329(9) -0.6088(8) 0.030(6) Uani 1 1 d G U . . .
H23 H -0.142857 -0.048647 -0.626378 0.036 Uiso 1 1 calc R U . . .
C24 C -0.1823(11) 0.0243(9) -0.5748(9) 0.041(7) Uani 1 1 d G U . . .
H24 H -0.116506 0.037135 -0.578452 0.049 Uiso 1 1 d R U . . .
C19 C -0.2582(15) 0.0474(8) -0.5490(8) 0.038(7) Uani 1 1 d G U . . .

loop_
_atom_site_aniso_label
_atom_site_aniso_U_11
_atom_site_aniso_U_22
_atom_site_aniso_U_33
_atom_site_aniso_U_23
_atom_site_aniso_U_13
_atom_site_aniso_U_12
Mo1 0.0105(9) 0.0100(9) 0.0292(11) 0.0087(8) 0.0069(8) -0.0028(7)
Mo2 0.0140(10) 0.0086(9) 0.0288(11) 0.0088(8) 0.0028(8) -0.0017(7)
Mo3 0.0152(10) 0.0084(9) 0.0272(11) 0.0047(8) 0.0125(8) 0.0021(7)
Mo4 0.0242(11) 0.0144(10) 0.0218(11) 0.0006(8) 0.0117(9) -0.0004(8)
Mo5 0.0148(10) 0.0155(10) 0.0221(11) 0.0019(8) -0.0029(8) 0.0003(8)
Mo6 0.0093(9) 0.0103(9) 0.0331(12) 0.0015(8) -0.0016(8) -0.0021(7)
Mo7 0.0092(9) 0.0098(9) 0.0268(11) 0.0029(8) -0.0011(8) -0.0006(7)
Mo8 0.0129(9) 0.0088(9) 0.0288(11) 0.0050(8) 0.0105(8) -0.0001(7)
Mo9 0.0134(9) 0.0081(9) 0.0241(11) -0.0008(8) 0.0026(8) -0.0030(7)
Mo10 0.0092(9) 0.0087(9) 0.0219(10) 0.0012(8) 0.0054(8) -0.0024(7)
Se1 0.022(2) 0.021(2) 0.024(2) 0.0006(17) 0.0035(17) 0.0001(17)
Se2 0.0157(19) 0.0153(19) 0.0170(19) 0.0016(16) 0.0016(16) -0.0004(16)
Se3 0.0180(15) 0.0116(14) 0.0193(15) 0.0018(12) 0.0035(12) -0.0011(12)
Se4 0.016(3) 0.015(3) 0.014(3) 0.0002(19) 0.004(2) -0.0004(19)
As1 0.0102(10) 0.0068(10) 0.0188(11) 0.0058(9) 0.0043(9) 0.0002(8)
As2 0.0104(10) 0.0060(10) 0.0164(11) 0.0028(8) 0.0011(8) -0.0005(8)
O1 0.0187(19) 0.018(2) 0.019(2) 0.0007(16) 0.0032(15) 0.0000(16)
O01J 0.020(2) 0.020(2) 0.021(2) 0.0008(17) 0.0033(16) -0.0002(17)
O2 0.0193(19) 0.0187(19) 0.0193(19) 0.0009(15) 0.0030(15) -0.0001(15)
O3 0.0197(19) 0.0192(19) 0.0197(19) 0.0010(16) 0.0035(15) 0.0006(16)
O4 0.0190(19) 0.0189(19) 0.0192(19) 0.0005(16) 0.0035(15) 0.0002(16)
O5 0.0193(19) 0.0191(19) 0.0195(19) 0.0008(16) 0.0036(15) -0.0006(16)
O6 0.0188(19) 0.0184(19) 0.0187(19) 0.0009(15) 0.0031(15) 0.0000(15)
O13 0.016(4) 0.013(4) 0.022(4) -0.005(3) -0.001(3) 0.003(3)
O14 0.020(4) 0.019(4) 0.022(4) 0.002(3) 0.006(3) 0.000(3)
O15 0.019(2) 0.018(2) 0.019(2) 0.0011(18) 0.0029(17) -0.0001(18)
O16 0.013(4) 0.011(4) 0.018(4) -0.001(3) 0.006(3) -0.003(3)
O17 0.021(4) 0.020(4) 0.021(4) 0.002(3) 0.003(3) -0.001(3)
O18 0.021(4) 0.020(4) 0.024(4) -0.001(3) 0.004(3) 0.002(3)
O19 0.022(4) 0.020(4) 0.023(4) 0.002(3) 0.005(3) 0.000(3)
O20 0.019(2) 0.018(2) 0.020(2) 0.0008(17) 0.0034(16) 0.0002(17)
O21 0.019(2) 0.018(2) 0.019(2) 0.0013(17) 0.0035(17) 0.0003(17)
O22 0.025(4) 0.025(4) 0.024(4) 0.002(3) 0.005(3) 0.000(3)
O23 0.025(4) 0.023(4) 0.024(4) 0.000(3) 0.004(3) 0.001(3)
O24 0.021(2) 0.021(2) 0.021(2) 0.0007(16) 0.0039(16) 0.0002(16)
O25 0.024(4) 0.023(4) 0.024(4) 0.002(3) 0.003(3) 0.000(3)
O26 0.025(4) 0.025(4) 0.026(4) 0.001(3) 0.002(3) 0.000(3)
O27 0.020(2) 0.020(2) 0.021(2) 0.0006(16) 0.0026(16) 0.0000(16)
O28 0.025(4) 0.023(4) 0.027(4) -0.001(3) 0.002(3) -0.002(3)
O29 0.031(4) 0.030(4) 0.033(4) 0.002(3) 0.001(3) -0.002(3)
O30 0.019(2) 0.019(2) 0.020(2) 0.0010(16) 0.0035(16) 0.0003(16)
O31 0.029(4) 0.029(4) 0.032(4) 0.000(3) 0.002(3) 0.002(3)
O32 0.023(4) 0.020(4) 0.023(4) 0.003(3) 0.002(3) 0.001(3)
O33 0.019(2) 0.019(2) 0.020(2) 0.0006(17) 0.0039(16) 0.0001(17)
O34 0.020(4) 0.019(4) 0.023(4) 0.003(3) 0.003(3) 0.000(3)
O35 0.020(4) 0.020(4) 0.021(4) -0.001(3) 0.006(3) 0.000(3)
O36 0.019(2) 0.019(2) 0.019(2) -0.0007(16) 0.0035(16) -0.0004(16)
O37 0.018(2) 0.018(2) 0.018(2) 0.0003(18) 0.0031(17) 0.0000(18)
O38 0.022(4) 0.022(4) 0.025(4) 0.002(3) 0.005(3) 0.000(3)
O39 0.021(4) 0.019(4) 0.022(4) -0.001(3) 0.002(3) -0.001(3)
O40 0.018(2) 0.018(2) 0.019(2) -0.0005(16) 0.0041(16) -0.0003(16)
O41 0.019(2) 0.018(2) 0.019(2) 0.0010(17) 0.0033(16) -0.0001(17)
O42 0.020(4) 0.019(4) 0.022(4) 0.002(3) 0.004(3) 0.001(3)
O43 0.023(4) 0.021(4) 0.024(4) 0.000(3) 0.003(3) 0.000(3)
O44 0.018(2) 0.018(2) 0.018(2) 0.0009(16) 0.0037(16) 0.0001(16)
O45 0.020(2) 0.020(2) 0.020(2) 0.0016(16) 0.0039(16) -0.0004(16)
O46 0.020(2) 0.020(2) 0.021(2) 0.0019(16) 0.0031(16) 0.0000(16)
N1 0.040(9) 0.039(10) 0.047(10) -0.012(8) 0.006(8) -0.006(8)
N2 0.025(8) 0.017(8) 0.033(8) 0.014(7) 0.003(7) -0.006(7)
C1 0.009(6) 0.009(6) 0.010(6) 0.002(4) 0.002(4) 0.000(4)
C2 0.035(8) 0.035(8) 0.036(8) -0.005(5) 0.005(5) 0.001(5)
C3 0.041(9) 0.041(9) 0.045(9) 0.001(5) 0.006(5) 0.000(5)
C4 0.030(7) 0.021(7) 0.021(7) 0.005(5) 0.002(5) 0.001(5)
C5 0.021(7) 0.020(7) 0.024(7) -0.002(5) 0.002(5) -0.001(5)
C6 0.039(8) 0.038(8) 0.039(8) 0.001(5) 0.007(5) 0.000(5)
C7 0.014(6) 0.007(6) 0.012(6) 0.001(4) -0.001(4) -0.004(4)
C8 0.012(6) 0.014(6) 0.015(6) 0.003(4) 0.002(4) -0.001(4)
C9 0.029(7) 0.029(7) 0.031(7) 0.004(5) 0.003(5) 0.002(5)
C10 0.014(6) 0.012(6) 0.016(6) -0.002(4) 0.000(4) 0.000(4)
C11 0.014(6) 0.013(6) 0.014(6) 0.003(4) 0.003(4) -0.002(4)
C12 0.022(7) 0.023(7) 0.022(7) 0.003(5) 0.004(5) 0.001(5)
Mo11 0.0375(14) 0.0328(14) 0.0343(14) -0.0054(11) 0.0033(11) 0.0030(11)
Mo12 0.0297(13) 0.0332(14) 0.0401(15) 0.0018(11) 0.0055(11) 0.0011(11)
Mo13 0.0293(13) 0.0364(14) 0.0432(15) 0.0025(12) 0.0022(11) -0.0001(11)
Mo14 0.0295(12) 0.0285(12) 0.0291(12) 0.0059(10) 0.0043(10) 0.0051(10)
Mo15 0.0489(16) 0.0322(14) 0.0344(14) -0.0065(11) 0.0008(12) 0.0022(12)
Mo16 0.0299(13) 0.0381(15) 0.0417(15) -0.0058(12) -0.0003(11) 0.0042(11)
Mo17 0.0334(14) 0.0349(15) 0.0531(17) -0.0033(13) -0.0014(13) -0.0027(12)
Mo18 0.0318(14) 0.0356(14) 0.0425(15) 0.0028(12) 0.0048(11) 0.0036(11)
Mo19 0.0368(14) 0.0331(14) 0.0390(15) -0.0005(11) 0.0087(12) 0.0001(11)
Mo20 0.0478(16) 0.0309(14) 0.0366(14) -0.0017(11) 0.0116(12) 0.0036(12)
Se5 0.037(3) 0.035(3) 0.037(3) 0.0008(19) 0.0077(19) 0.0005(19)
Se6 0.038(4) 0.039(4) 0.040(4) 0.002(2) 0.007(2) 0.000(2)
Se7 0.0254(16) 0.0271(16) 0.0301(17) 0.0005(14) 0.0068(14) -0.0012(14)
Se8 0.029(5) 0.028(5) 0.030(5) 0.002(2) 0.003(2) 0.000(2)
As3 0.0308(15) 0.0376(17) 0.0346(16) -0.0013(13) 0.0079(13) -0.0004(13)
As4 0.0375(17) 0.0318(16) 0.0377(17) -0.0046(13) 0.0065(13) 0.0019(13)
O7 0.037(2) 0.038(2) 0.038(2) 0.0011(16) 0.0061(16) 0.0006(16)
O8 0.038(2) 0.038(2) 0.038(2) 0.0015(16) 0.0064(15) 0.0002(16)
O9 0.038(2) 0.038(2) 0.038(2) 0.0011(16) 0.0068(16) 0.0008(16)
O10 0.037(2) 0.038(2) 0.038(2) 0.0012(16) 0.0060(16) -0.0001(16)
O11 0.038(2) 0.038(2) 0.038(2) 0.0015(16) 0.0071(16) 0.0001(16)
O12 0.038(2) 0.038(2) 0.039(2) 0.0017(16) 0.0065(16) 0.0004(16)
O47 0.037(4) 0.037(4) 0.037(4) 0.002(3) 0.006(3) 0.000(3)
O48 0.038(4) 0.040(4) 0.038(4) 0.000(3) 0.008(3) 0.001(3)
O49 0.038(2) 0.038(2) 0.038(2) 0.0019(16) 0.0064(16) 0.0004(16)
O50 0.037(2) 0.037(2) 0.038(2) 0.0012(17) 0.0068(17) 0.0002(17)
O51 0.038(4) 0.038(4) 0.039(4) 0.000(3) 0.005(3) 0.001(3)
O52 0.038(4) 0.040(4) 0.040(4) 0.001(3) 0.006(3) 0.000(3)
O53 0.038(2) 0.038(2) 0.038(2) 0.0017(17) 0.0063(16) 0.0006(17)
O54 0.038(2) 0.039(2) 0.039(2) 0.0013(17) 0.0071(17) 0.0002(17)
O55 0.037(4) 0.039(4) 0.039(4) 0.002(3) 0.007(3) 0.000(3)
O56 0.040(4) 0.040(4) 0.041(4) 0.001(3) 0.007(3) 0.000(3)
O57 0.038(2) 0.038(2) 0.039(2) 0.0014(16) 0.0064(16) 0.0001(16)
O58 0.040(2) 0.040(2) 0.040(2) 0.0010(16) 0.0067(16) 0.0003(16)
O59 0.042(4) 0.041(4) 0.042(4) 0.001(3) 0.006(3) 0.001(3)
O60 0.040(4) 0.041(4) 0.042(4) 0.002(3) 0.006(3) 0.001(3)
O61 0.039(2) 0.039(2) 0.039(2) 0.0014(17) 0.0067(17) 0.0004(17)
O62 0.040(4) 0.039(4) 0.039(4) 0.002(3) 0.006(3) -0.001(3)
O63 0.039(4) 0.039(4) 0.038(4) 0.001(3) 0.007(3) 0.001(3)
O64 0.037(2) 0.037(2) 0.037(2) 0.0012(17) 0.0063(16) 0.0005(17)
O65 0.040(4) 0.040(4) 0.040(4) 0.001(3) 0.005(3) 0.001(3)
O66 0.040(4) 0.040(4) 0.040(4) 0.000(3) 0.006(3) 0.000(3)
O67 0.038(2) 0.037(2) 0.038(2) 0.0012(17) 0.0062(17) 0.0005(17)
O68 0.038(4) 0.039(4) 0.038(4) 0.001(3) 0.006(3) 0.000(3)
O69 0.031(4) 0.031(4) 0.033(4) 0.000(3) 0.006(3) -0.001(3)
O70 0.038(2) 0.038(2) 0.039(2) 0.0012(16) 0.0064(16) 0.0002(16)
O71 0.037(2) 0.037(2) 0.037(2) 0.0011(17) 0.0062(17) 0.0006(17)
O72 0.033(4) 0.033(4) 0.035(4) 0.002(3) 0.006(3) 0.000(3)
O73 0.038(4) 0.038(4) 0.039(4) 0.002(3) 0.006(3) 0.001(3)
O74 0.038(2) 0.038(2) 0.039(2) 0.0018(17) 0.0063(17) 0.0000(17)
O75 0.043(4) 0.043(4) 0.043(4) 0.002(3) 0.008(3) 0.000(3)
O76 0.043(4) 0.046(4) 0.045(4) 0.009(3) 0.005(3) -0.003(3)
O77 0.039(3) 0.040(3) 0.040(3) 0.0017(18) 0.0071(17) 0.0003(18)
O78 0.039(2) 0.038(2) 0.038(2) 0.0012(16) 0.0065(16) 0.0007(16)
O79 0.044(4) 0.047(4) 0.044(4) 0.007(3) 0.009(3) 0.002(3)
O80 0.038(2) 0.038(2) 0.039(2) 0.0014(17) 0.0066(17) 0.0003(17)
O81 0.041(4) 0.041(4) 0.041(4) 0.003(3) 0.008(3) 0.000(3)
N3 0.067(12) 0.067(13) 0.075(13) 0.001(9) 0.011(9) 0.003(9)
N4 0.066(12) 0.061(12) 0.075(12) 0.003(9) 0.014(9) 0.001(9)
C17 0.084(15) 0.087(15) 0.084(15) 0.003(5) 0.015(6) 0.000(5)
C16 0.028(7) 0.032(7) 0.031(7) 0.002(5) 0.007(5) 0.001(5)
C15 0.046(9) 0.047(9) 0.047(9) 0.003(5) 0.009(5) 0.001(5)
C14 0.058(11) 0.059(11) 0.060(11) 0.003(5) 0.011(5) 0.003(5)
C13 0.044(9) 0.044(9) 0.042(9) 0.002(5) 0.007(5) 0.002(5)
C18 0.034(8) 0.035(8) 0.035(8) 0.001(5) 0.007(5) 0.001(5)
C20 0.040(8) 0.041(8) 0.042(8) -0.001(5) 0.009(5) -0.001(5)
C21 0.077(14) 0.079(14) 0.078(14) 0.004(5) 0.014(5) 0.000(5)
C22 0.018(6) 0.020(6) 0.024(6) 0.000(5) 0.006(5) 0.000(5)
C23 0.031(7) 0.030(7) 0.030(7) 0.001(5) 0.006(5) 0.003(5)
C24 0.040(8) 0.042(8) 0.043(8) 0.003(5) 0.010(5) 0.000(5)
C19 0.039(8) 0.037(8) 0.038(8) -0.001(5) 0.007(5) 0.000(5)

loop_
_atom_type_symbol
_atom_type_description
_atom_type_scat_dispersion_real
_atom_type_scat_dispersion_imag
_atom_type_scat_source
C C 0.0033 0.0016 'International Tables Vol C Tables 4.2.6.8 and 6.1.1.4'
H H 0.0000 0.0000 'International Tables Vol C Tables 4.2.6.8 and 6.1.1.4'
As As 0.0499 2.0058 'International Tables Vol C Tables 4.2.6.8 and 6.1.1.4'
Mo Mo -1.6832 0.6857 'International Tables Vol C Tables 4.2.6.8 and 6.1.1.4'
N N 0.0061 0.0033 'International Tables Vol C Tables 4.2.6.8 and 6.1.1.4'
O O 0.0106 0.0060 'International Tables Vol C Tables 4.2.6.8 and 6.1.1.4'
Se Se -0.0929 2.2259 'International Tables Vol C Tables 4.2.6.8 and 6.1.1.4'

loop_
_geom_angle_atom_site_label_1
_geom_angle_atom_site_label_2
_geom_angle_atom_site_label_3
_geom_angle
_geom_angle_site_symmetry_1
_geom_angle_site_symmetry_3
_geom_angle_publ_flag
O01J Mo1 O1 82.6(6) . . ?
O01J Mo1 O46 82.7(7) . . ?
O13 Mo1 O1 93.2(7) . . ?
O13 Mo1 O01J 96.7(7) . . ?
O13 Mo1 O15 96.5(7) . . ?
O13 Mo1 O46 172.3(7) . . ?
O14 Mo1 O1 168.0(7) . . ?
O14 Mo1 O01J 102.1(7) . . ?
O14 Mo1 O13 97.2(8) . . ?
O14 Mo1 O15 99.7(7) . . ?
O14 Mo1 O46 90.4(7) . . ?
O15 Mo1 O1 73.0(6) . . ?
O15 Mo1 O01J 152.8(7) . . ?
O15 Mo1 O46 81.1(7) . . ?
O46 Mo1 O1 79.1(6) . . ?
O15 Mo2 O1 72.4(6) . . ?
O15 Mo2 O20 152.4(7) . . ?
O15 Mo2 O45 83.4(7) . . ?
O16 Mo2 O1 93.2(7) . . ?
O16 Mo2 O15 95.1(7) . . ?
O16 Mo2 O20 97.7(7) . . ?
O16 Mo2 O45 173.5(7) . . ?
O17 Mo2 O1 167.5(7) . . ?
O17 Mo2 O15 99.4(7) . . ?
O17 Mo2 O16 96.9(8) . . ?
O17 Mo2 O20 103.1(7) . . ?
O17 Mo2 O45 89.6(7) . . ?
O20 Mo2 O1 82.6(6) . . ?
O20 Mo2 O45 81.0(6) . . ?
O45 Mo2 O1 80.3(6) . . ?
O18 Mo3 O2 89.9(7) . . ?
O18 Mo3 O20 102.8(8) . . ?
O18 Mo3 O21 94.3(7) . . ?
O18 Mo3 O44 162.9(7) . . ?
O19 Mo3 O2 165.0(7) . . ?
O19 Mo3 O18 101.2(8) . . ?
O19 Mo3 O20 103.7(8) . . ?
O19 Mo3 O21 96.8(7) . . ?
O19 Mo3 O44 90.1(7) . . ?
O20 Mo3 O2 83.3(7) . . ?
O20 Mo3 O21 150.0(7) . . ?
O20 Mo3 O44 86.6(7) . . ?
O21 Mo3 O2 72.2(6) . . ?
O21 Mo3 O44 71.5(6) . . ?
O44 Mo3 O2 76.9(6) . . ?
O4 Mo4 O2 78.5(6) . . ?
O21 Mo4 O2 73.5(6) . . ?
O21 Mo4 O4 72.8(6) . . ?
O22 Mo4 O2 166.0(7) . . ?
O22 Mo4 O4 90.3(7) . . ?
O22 Mo4 O21 95.3(8) . . ?
O22 Mo4 O24 102.6(8) . . ?
O23 Mo4 O2 90.0(7) . . ?
O23 Mo4 O4 166.8(7) . . ?
O23 Mo4 O21 98.0(8) . . ?
O23 Mo4 O22 100.1(9) . . ?
O23 Mo4 O24 101.3(8) . . ?
O24 Mo4 O2 84.7(7) . . ?
O24 Mo4 O4 84.1(7) . . ?
O24 Mo4 O21 150.8(7) . . ?
O5 Mo5 O3 79.3(6) . . ?
O24 Mo5 O3 84.1(7) . . ?
O24 Mo5 O5 84.7(7) . . ?
O24 Mo5 O27 150.3(7) . . ?
O25 Mo5 O3 166.5(7) . . ?
O25 Mo5 O5 88.9(7) . . ?
O25 Mo5 O24 101.3(8) . . ?
O25 Mo5 O26 102.6(9) . . ?
O25 Mo5 O27 98.0(8) . . ?
O26 Mo5 O3 88.2(7) . . ?
O26 Mo5 O5 165.1(8) . . ?
O26 Mo5 O24 101.9(8) . . ?
O26 Mo5 O27 95.6(8) . . ?
O27 Mo5 O3 72.6(6) . . ?
O27 Mo5 O5 73.2(6) . . ?
O01J Mo6 O3 84.6(7) . . ?
O01J Mo6 O27 149.9(7) . . ?
O01J Mo6 O30 86.7(7) . . ?
O27 Mo6 O3 71.0(6) . . ?
O27 Mo6 O30 71.7(6) . . ?
O28 Mo6 O01J 104.1(8) . . ?
O28 Mo6 O3 89.9(7) . . ?
O28 Mo6 O27 93.5(8) . . ?
O28 Mo6 O30 163.4(7) . . ?
O29 Mo6 O01J 104.5(8) . . ?
O29 Mo6 O3 164.8(8) . . ?
O29 Mo6 O27 96.4(8) . . ?
O29 Mo6 O28 99.4(9) . . ?
O29 Mo6 O30 89.8(8) . . ?
O30 Mo6 O3 78.5(6) . . ?
O27 Mo7 O5 70.5(6) . . ?
O27 Mo7 O30 70.7(6) . . ?
O30 Mo7 O5 78.2(6) . . ?
O31 Mo7 O5 165.8(8) . . ?
O31 Mo7 O27 97.6(8) . . ?
O31 Mo7 O30 90.7(8) . . ?
O31 Mo7 O33 104.9(8) . . ?
O32 Mo7 O5 89.5(7) . . ?
O32 Mo7 O27 93.0(8) . . ?
O32 Mo7 O30 162.1(7) . . ?
O32 Mo7 O31 99.1(9) . . ?
O32 Mo7 O33 103.9(8) . . ?
O33 Mo7 O5 83.6(7) . . ?
O33 Mo7 O27 149.0(7) . . ?
O33 Mo7 O30 87.7(7) . . ?
O21 Mo8 O4 71.7(6) . . ?
O21 Mo8 O44 72.6(6) . . ?
O41 Mo8 O4 83.4(7) . . ?
O41 Mo8 O21 149.9(7) . . ?
O41 Mo8 O44 86.0(7) . . ?
O42 Mo8 O4 89.1(7) . . ?
O42 Mo8 O21 91.9(7) . . ?
O42 Mo8 O41 104.7(8) . . ?
O42 Mo8 O44 162.2(7) . . ?
O43 Mo8 O4 165.1(7) . . ?
O43 Mo8 O21 96.2(7) . . ?
O43 Mo8 O41 105.0(8) . . ?
O43 Mo8 O42 100.4(8) . . ?
O43 Mo8 O44 90.2(7) . . ?
O44 Mo8 O4 77.9(6) . . ?
O37 Mo9 O6 73.2(6) . . ?
O37 Mo9 O40 83.5(6) . . ?
O37 Mo9 O41 153.4(7) . . ?
O38 Mo9 O6 90.5(7) . . ?
O38 Mo9 O37 96.3(8) . . ?
O38 Mo9 O39 103.8(8) . . ?
O38 Mo9 O40 168.9(7) . . ?
O38 Mo9 O41 95.4(8) . . ?
O39 Mo9 O6 164.3(7) . . ?
O39 Mo9 O37 98.4(7) . . ?
O39 Mo9 O40 87.2(7) . . ?
O39 Mo9 O41 101.9(7) . . ?
O40 Mo9 O6 78.7(6) . . ?
O41 Mo9 O6 82.8(6) . . ?
O41 Mo9 O40 80.5(6) . . ?
O33 Mo10 O6 82.6(6) . . ?
O33 Mo10 O36 81.6(7) . . ?
O34 Mo10 O6 91.0(7) . . ?
O34 Mo10 O33 94.4(8) . . ?
O34 Mo10 O35 102.7(8) . . ?
O34 Mo10 O36 169.1(8) . . ?
O34 Mo10 O37 95.6(8) . . ?
O35 Mo10 O6 165.1(7) . . ?
O35 Mo10 O33 102.0(7) . . ?
O35 Mo10 O36 88.1(7) . . ?
O35 Mo10 O37 99.9(7) . . ?
O36 Mo10 O6 78.5(6) . . ?
O37 Mo10 O6 72.5(6) . . ?
O37 Mo10 O33 153.3(7) . . ?
O37 Mo10 O36 84.0(7) . . ?
O30 Se1 O36 107.7(9) . . ?
O46 Se1 O30 110.9(10) . . ?
O46 Se1 O36 117.4(10) . . ?
O36 Se2 O30 102.0(9) . . ?
O46 Se2 O30 103.0(9) . . ?
O46 Se2 O36 111.4(9) . . ?
O40 Se3 O44 99.6(8) . . ?
O45 Se3 O40 106.8(9) . . ?
O45 Se3 O44 100.3(8) . . ?
O40 Se4 O44 109.3(12) . . ?
O45 Se4 O40 121.9(13) . . ?
O45 Se4 O44 111.3(13) . . ?
O1 As1 C1 111.5(8) . . ?
O2 As1 O1 107.3(8) . . ?
O2 As1 O3 109.4(8) . . ?
O2 As1 C1 110.9(8) . . ?
O3 As1 O1 109.0(8) . . ?
O3 As1 C1 108.7(8) . . ?
O4 As2 O6 108.4(8) . . ?
O4 As2 C10 110.9(9) . . ?
O5 As2 O4 110.4(8) . . ?
O5 As2 O6 108.5(8) . . ?
O5 As2 C10 111.1(9) . . ?
O6 As2 C10 107.5(9) . . ?
Mo1 O1 Mo2 91.3(6) . . ?
As1 O1 Mo1 131.5(9) . . ?
As1 O1 Mo2 131.8(9) . . ?
Mo6 O01J Mo1 158.7(10) . . ?
Mo4 O2 Mo3 94.9(6) . . ?
As1 O2 Mo3 131.0(9) . . ?
As1 O2 Mo4 131.8(9) . . ?
Mo5 O3 Mo6 95.3(6) . . ?
As1 O3 Mo5 133.4(9) . . ?
As1 O3 Mo6 129.9(9) . . ?
Mo4 O4 Mo8 95.5(6) . . ?
As2 O4 Mo4 133.1(9) . . ?
As2 O4 Mo8 130.3(9) . . ?
Mo5 O5 Mo7 95.6(6) . . ?
As2 O5 Mo5 132.6(9) . . ?
As2 O5 Mo7 130.5(9) . . ?
Mo9 O6 Mo10 91.6(6) . . ?
As2 O6 Mo9 130.5(9) . . ?
As2 O6 Mo10 130.3(9) . . ?
Mo1 O15 Mo2 116.7(8) . . ?
Mo3 O20 Mo2 158.8(10) . . ?
Mo4 O21 Mo3 112.2(8) . . ?
Mo4 O21 Mo8 113.9(8) . . ?
Mo8 O21 Mo3 110.5(7) . . ?
Mo4 O24 Mo5 162.2(10) . . ?
Mo5 O27 Mo6 114.7(8) . . ?
Mo5 O27 Mo7 113.8(8) . . ?
Mo6 O27 Mo7 110.0(8) . . ?
Mo6 O30 Mo7 98.8(6) . . ?
Se1 O30 Mo6 129.4(10) . . ?
Se1 O30 Mo7 128.7(10) . . ?
Se2 O30 Mo6 127.2(9) . . ?
Se2 O30 Mo7 125.0(9) . . ?
Mo7 O33 Mo10 158.5(10) . . ?
Se1 O36 Mo10 145.2(10) . . ?
Se2 O36 Mo10 134.5(10) . . ?
Mo9 O37 Mo10 115.5(8) . . ?
Se3 O40 Mo9 131.1(9) . . ?
Se4 O40 Mo9 145.5(11) . . ?
Mo8 O41 Mo9 159.3(10) . . ?
Mo8 O44 Mo3 97.0(6) . . ?
Se3 O44 Mo3 126.7(9) . . ?
Se3 O44 Mo8 127.3(9) . . ?
Se4 O44 Mo3 129.4(10) . . ?
Se4 O44 Mo8 130.7(10) . . ?
Se3 O45 Mo2 130.0(9) . . ?
Se4 O45 Mo2 143.9(12) . . ?
Se1 O46 Mo1 139.1(10) . . ?
Se2 O46 Mo1 131.6(10) . . ?
H1A N1 H1B 109.5 . . ?
H1A N1 H1C 109.5 . . ?
H1B N1 H1C 109.5 . . ?
C4 N1 H1A 109.5 . . ?
C4 N1 H1B 109.5 . . ?
C4 N1 H1C 109.5 . . ?
H2A N2 H2B 108.9 . . ?
C7 N2 H2A 110.1 . . ?
C7 N2 H2B 110.1 . . ?
C2 C1 As1 118.5(18) . . ?
C6 C1 As1 120.6(19) . . ?
C6 C1 C2 121(2) . . ?
C1 C2 H2 121.9 . . ?
C1 C2 C3 116(3) . . ?
C3 C2 H2 121.9 . . ?
C2 C3 H3 118.1 . . ?
C2 C3 C4 124(3) . . ?
C4 C3 H3 118.1 . . ?
C3 C4 N1 120(3) . . ?
C5 C4 N1 127(2) . . ?
C5 C4 C3 113(2) . . ?
C4 C5 H5 118.6 . . ?
C6 C5 C4 123(3) . . ?
C6 C5 H5 118.6 . . ?
C1 C6 C5 123(3) . . ?
C1 C6 H6 118.7 . . ?
C5 C6 H6 118.7 . . ?
N2 C7 C12 111(2) . . ?
C8 C7 N2 133(2) . . ?
C8 C7 C12 115(2) . . ?
C7 C8 H8 117.7 . . ?
C7 C8 C9 125(2) . . ?
C9 C8 H8 117.7 . . ?
C8 C9 H9 120.3 . . ?
C10 C9 C8 119(2) . . ?
C10 C9 H9 120.3 . . ?
C9 C10 As2 118.0(19) . . ?
C9 C10 C11 121(2) . . ?
C11 C10 As2 120.7(16) . . ?
C10 C11 H11 120.7 . . ?
C12 C11 C10 119(2) . . ?
C12 C11 H11 120.7 . . ?
C7 C12 H12 119.9 . . ?
C11 C12 C7 120(2) . . ?
C11 C12 H12 119.9 . . ?
O8 Mo11 O49 76.7(7) . . ?
O47 Mo11 O8 91.3(9) . . ?
O47 Mo11 O49 167.3(9) . . ?
O47 Mo11 O50 97.2(9) . . ?
O47 Mo11 O71 94.0(9) . . ?
O48 Mo11 O8 164.9(9) . . ?
O48 Mo11 O47 102.4(10) . . ?
O48 Mo11 O49 90.0(9) . . ?
O48 Mo11 O50 101.2(9) . . ?
O48 Mo11 O71 103.1(9) . . ?
O50 Mo11 O8 70.3(8) . . ?
O50 Mo11 O49 83.0(8) . . ?
O50 Mo11 O71 150.4(9) . . ?
O71 Mo11 O8 82.1(8) . . ?
O71 Mo11 O49 80.2(8) . . ?
O50 Mo12 O8 70.9(8) . . ?
O50 Mo12 O53 82.8(8) . . ?
O50 Mo12 O54 150.8(9) . . ?
O51 Mo12 O8 91.8(9) . . ?
O51 Mo12 O50 98.2(10) . . ?
O51 Mo12 O52 100.2(10) . . ?
O51 Mo12 O53 171.8(9) . . ?
O51 Mo12 O54 94.4(10) . . ?
O52 Mo12 O8 166.0(9) . . ?
O52 Mo12 O50 100.1(9) . . ?
O52 Mo12 O53 87.5(9) . . ?
O52 Mo12 O54 103.4(9) . . ?
O53 Mo12 O8 80.8(8) . . ?
O54 Mo12 O8 82.5(8) . . ?
O54 Mo12 O53 81.2(8) . . ?
O54 Mo13 O9 83.0(8) . . ?
O54 Mo13 O57 88.5(9) . . ?
O54 Mo13 O80 149.5(9) . . ?
O55 Mo13 O9 167.1(9) . . ?
O55 Mo13 O54 102.3(10) . . ?
O55 Mo13 O56 102.8(10) . . ?
O55 Mo13 O57 89.9(9) . . ?
O55 Mo13 O80 98.9(9) . . ?
O56 Mo13 O9 87.1(9) . . ?
O56 Mo13 O54 103.7(10) . . ?
O56 Mo13 O57 159.9(9) . . ?
O56 Mo13 O80 92.5(9) . . ?
O57 Mo13 O9 78.4(8) . . ?
O80 Mo13 O9 72.0(8) . . ?
O80 Mo13 O57 69.9(8) . . ?
O11 Mo14 O9 79.5(8) . . ?
O62 Mo14 O9 88.2(9) . . ?
O62 Mo14 O11 166.8(9) . . ?
O62 Mo14 O63 105.4(10) . . ?
O62 Mo14 O64 99.4(10) . . ?
O62 Mo14 O80 99.8(10) . . ?
O63 Mo14 O9 165.1(9) . . ?
O63 Mo14 O11 86.3(9) . . ?
O63 Mo14 O64 100.6(9) . . ?
O63 Mo14 O80 98.5(9) . . ?
O64 Mo14 O9 82.7(8) . . ?
O64 Mo14 O11 83.9(8) . . ?
O64 Mo14 O80 148.0(9) . . ?
O80 Mo14 O9 72.7(8) . . ?
O80 Mo14 O11 72.0(8) . . ?
O7 Mo15 O10 75.7(8) . . ?
O64 Mo15 O7 84.4(8) . . ?
O64 Mo15 O10 83.9(8) . . ?
O64 Mo15 O67 148.1(9) . . ?
O65 Mo15 O7 90.2(9) . . ?
O65 Mo15 O10 164.7(9) . . ?
O65 Mo15 O64 101.1(10) . . ?
O65 Mo15 O67 99.3(9) . . ?
O66 Mo15 O7 164.3(9) . . ?
O66 Mo15 O10 90.1(9) . . ?
O66 Mo15 O64 101.0(10) . . ?
O66 Mo15 O65 103.0(10) . . ?
O66 Mo15 O67 98.0(10) . . ?
O67 Mo15 O7 71.1(8) . . ?
O67 Mo15 O10 70.7(8) . . ?
O7 Mo16 O70 77.3(8) . . ?
O67 Mo16 O7 72.0(8) . . ?
O67 Mo16 O70 72.3(8) . . ?
O68 Mo16 O7 88.9(9) . . ?
O68 Mo16 O67 95.5(9) . . ?
O68 Mo16 O70 163.8(9) . . ?
O68 Mo16 O71 101.9(10) . . ?
O69 Mo16 O7 164.8(9) . . ?
O69 Mo16 O67 97.6(9) . . ?
O69 Mo16 O68 103.5(10) . . ?
O69 Mo16 O70 89.0(9) . . ?
O69 Mo16 O71 102.4(9) . . ?
O71 Mo16 O7 83.4(8) . . ?
O71 Mo16 O67 149.5(9) . . ?
O71 Mo16 O70 85.1(9) . . ?
O10 Mo17 O70 76.7(8) . . ?
O67 Mo17 O10 72.2(8) . . ?
O67 Mo17 O70 71.3(8) . . ?
O72 Mo17 O10 164.0(9) . . ?
O72 Mo17 O67 96.6(9) . . ?
O72 Mo17 O70 89.0(9) . . ?
O72 Mo17 O74 102.5(9) . . ?
O73 Mo17 O10 90.3(9) . . ?
O73 Mo17 O67 95.6(10) . . ?
O73 Mo17 O70 163.7(9) . . ?
O73 Mo17 O72 102.5(10) . . ?
O73 Mo17 O74 102.0(10) . . ?
O74 Mo17 O10 84.0(9) . . ?
O74 Mo17 O67 150.4(9) . . ?
O74 Mo17 O70 86.5(9) . . ?
O57 Mo18 O11 78.8(8) . . ?
O60 Mo18 O11 165.5(9) . . ?
O60 Mo18 O57 90.3(9) . . ?
O60 Mo18 O61 104.2(10) . . ?
O60 Mo18 O80 96.1(9) . . ?
O61 Mo18 O11 85.0(9) . . ?
O61 Mo18 O57 87.1(9) . . ?
O61 Mo18 O80 150.2(9) . . ?
O80 Mo18 O11 71.3(8) . . ?
O80 Mo18 O57 71.0(8) . . ?
O81 Mo18 O11 86.5(9) . . ?
O81 Mo18 O57 160.9(9) . . ?
O81 Mo18 O60 101.8(10) . . ?
O81 Mo18 O61 103.8(10) . . ?
O81 Mo18 O80 92.9(10) . . ?
O58 Mo19 O12 81.3(8) . . ?
O59 Mo19 O12 162.9(9) . . ?
O59 Mo19 O58 83.7(9) . . ?
O59 Mo19 O61 102.6(10) . . ?
O59 Mo19 O77 99.2(10) . . ?
O61 Mo19 O12 82.9(8) . . ?
O61 Mo19 O58 80.0(9) . . ?
O77 Mo19 O12 71.4(8) . . ?
O77 Mo19 O58 85.2(9) . . ?
O77 Mo19 O61 152.0(9) . . ?
O79 Mo19 O12 89.0(9) . . ?
O79 Mo19 O58 167.8(10) . . ?
O79 Mo19 O59 106.9(11) . . ?
O79 Mo19 O61 91.5(10) . . ?
O79 Mo19 O77 98.8(10) . . ?
O74 Mo20 O12 81.5(8) . . ?
O74 Mo20 O78 81.3(8) . . ?
O75 Mo20 O12 165.6(9) . . ?
O75 Mo20 O74 102.1(10) . . ?
O75 Mo20 O77 102.7(10) . . ?
O75 Mo20 O78 87.4(9) . . ?
O76 Mo20 O12 90.5(10) . . ?
O76 Mo20 O74 89.9(10) . . ?
O76 Mo20 O75 103.3(11) . . ?
O76 Mo20 O77 98.4(10) . . ?
O76 Mo20 O78 167.4(10) . . ?
O77 Mo20 O12 71.0(8) . . ?
O77 Mo20 O74 151.2(9) . . ?
O77 Mo20 O78 85.5(8) . . ?
O78 Mo20 O12 79.4(8) . . ?
O49 Se5 O70 114.2(15) . . ?
O49 Se5 O78 112.6(16) . . ?
O78 Se5 O70 111.0(15) . . ?
O49 Se6 O70 100.6(14) . . ?
O49 Se6 O78 90.7(13) . . ?
O70 Se6 O78 96.9(13) . . ?
O53 Se7 O57 100.0(10) . . ?
O58 Se7 O53 101.3(11) . . ?
O58 Se7 O57 101.4(11) . . ?
O57 Se8 O53 126(2) . . ?
O57 Se8 O58 130(2) . . ?
O58 Se8 O53 95.1(15) . . ?
O7 As3 C13 113.3(10) . . ?
O8 As3 O7 105.8(10) . . ?
O8 As3 O9 106.7(10) . . ?
O8 As3 C13 111.0(10) . . ?
O9 As3 O7 110.5(10) . . ?
O9 As3 C13 109.2(10) . . ?
O10 As4 C19 112.9(10) . . ?
O11 As4 O10 109.4(10) . . ?
O11 As4 C19 110.1(9) . . ?
O12 As4 O10 105.9(10) . . ?
O12 As4 O11 107.4(10) . . ?
O12 As4 C19 111.0(10) . . ?
Mo15 O7 Mo16 96.9(8) . . ?
As3 O7 Mo15 130.3(11) . . ?
As3 O7 Mo16 130.2(11) . . ?
Mo12 O8 Mo11 91.1(8) . . ?
As3 O8 Mo11 129.3(11) . . ?
As3 O8 Mo12 129.1(11) . . ?
Mo13 O9 Mo14 96.1(8) . . ?
As3 O9 Mo13 130.7(11) . . ?
As3 O9 Mo14 132.1(11) . . ?
Mo17 O10 Mo15 97.2(8) . . ?
As4 O10 Mo15 130.4(11) . . ?
As4 O10 Mo17 128.9(11) . . ?
Mo14 O11 Mo18 96.6(8) . . ?
As4 O11 Mo14 132.2(11) . . ?
As4 O11 Mo18 130.0(11) . . ?
Mo20 O12 Mo19 91.7(8) . . ?
As4 O12 Mo19 131.0(11) . . ?
As4 O12 Mo20 130.2(11) . . ?
Se5 O49 Mo11 138.3(14) . . ?
Se6 O49 Mo11 122.7(13) . . ?
Mo11 O50 Mo12 118.3(11) . . ?
Se7 O53 Mo12 124.1(11) . . ?
Se8 O53 Mo12 128.4(13) . . ?
Mo13 O54 Mo12 158.7(13) . . ?
Mo18 O57 Mo13 100.2(9) . . ?
Se7 O57 Mo13 126.2(11) . . ?
Se7 O57 Mo18 126.1(11) . . ?
Se8 O57 Mo13 130.0(18) . . ?
Se8 O57 Mo18 127.1(18) . . ?
Se7 O58 Mo19 127.0(12) . . ?
Se8 O58 Mo19 127.3(14) . . ?
Mo18 O61 Mo19 160.1(13) . . ?
Mo15 O64 Mo14 165.8(12) . . ?
Mo16 O67 Mo15 112.1(10) . . ?
Mo16 O67 Mo17 113.4(10) . . ?
Mo17 O67 Mo15 111.5(10) . . ?
Mo16 O70 Mo17 96.1(8) . . ?
Se5 O70 Mo16 130.0(13) . . ?
Se5 O70 Mo17 131.4(13) . . ?
Se6 O70 Mo16 124.0(13) . . ?
Se6 O70 Mo17 124.6(13) . . ?
Mo16 O71 Mo11 160.4(13) . . ?
Mo17 O74 Mo20 157.9(13) . . ?
Mo19 O77 Mo20 119.6(11) . . ?
Se5 O78 Mo20 143.7(14) . . ?
Se6 O78 Mo20 124.8(13) . . ?
Mo14 O80 Mo13 112.2(10) . . ?
Mo14 O80 Mo18 114.1(10) . . ?
Mo18 O80 Mo13 111.1(10) . . ?
H3A N3 H3B 109.5 . . ?
H3A N3 H3C 109.5 . . ?
H3B N3 H3C 109.5 . . ?
C16 N3 H3A 109.5 . . ?
C16 N3 H3B 109.5 . . ?
C16 N3 H3C 109.5 . . ?
H4A N4 H4B 109.5 . . ?
H4A N4 H4C 109.5 . . ?
H4B N4 H4C 109.5 . . ?
C22 N4 H4A 109.5 . . ?
C22 N4 H4B 109.5 . . ?
C22 N4 H4C 109.5 . . ?
C16 C17 H17 120.0 . . ?
C16 C17 C18 120.0 . . ?
C18 C17 H17 120.0 . . ?
C17 C16 N3 111(2) . . ?
C15 C16 N3 129(2) . . ?
C15 C16 C17 120.0 . . ?
C16 C15 H15 120.0 . . ?
C14 C15 C16 120.0 . . ?
C14 C15 H15 120.0 . . ?
C15 C14 H14 120.0 . . ?
C15 C14 C13 120.0 . . ?
C13 C14 H14 120.0 . . ?
C14 C13 As3 114.3(12) . . ?
C18 C13 As3 125.6(12) . . ?
C18 C13 C14 120.0 . . ?
C17 C18 H18 120.0 . . ?
C13 C18 C17 120.0 . . ?
C13 C18 H18 120.0 . . ?
C21 C20 H20 120.0 . . ?
C21 C20 C19 120.0 . . ?
C19 C20 H20 120.0 . . ?
C20 C21 H21 120.0 . . ?
C20 C21 C22 120.0 . . ?
C22 C21 H21 120.0 . . ?
C21 C22 N4 118.7(19) . . ?
C23 C22 N4 121.2(18) . . ?
C23 C22 C21 120.0 . . ?
C22 C23 H23 120.0 . . ?
C24 C23 C22 120.0 . . ?
C24 C23 H23 120.0 . . ?
C23 C24 H24 100.9 . . ?
C23 C24 C19 120.0 . . ?
C19 C24 H24 139.1 . . ?
C20 C19 As4 119.0(11) . . ?
C24 C19 As4 120.4(11) . . ?
C24 C19 C20 120.0 . . ?

loop_
_geom_bond_atom_site_label_1
_geom_bond_atom_site_label_2
_geom_bond_distance
_geom_bond_site_symmetry_2
_geom_bond_publ_flag
Mo1 O1 2.295(16) . ?
Mo1 O01J 1.976(17) . ?
Mo1 O13 1.755(15) . ?
Mo1 O14 1.719(16) . ?
Mo1 O15 1.926(16) . ?
Mo1 O46 2.135(17) . ?
Mo2 O1 2.310(16) . ?
Mo2 O15 1.942(17) . ?
Mo2 O16 1.733(15) . ?
Mo2 O17 1.726(17) . ?
Mo2 O20 1.956(17) . ?
Mo2 O45 2.217(17) . ?
Mo3 O2 2.346(16) . ?
Mo3 O18 1.706(17) . ?
Mo3 O19 1.685(17) . ?
Mo3 O20 1.833(17) . ?
Mo3 O21 2.092(16) . ?
Mo3 O44 2.279(16) . ?
Mo4 O2 2.319(16) . ?
Mo4 O4 2.294(17) . ?
Mo4 O21 2.047(16) . ?
Mo4 O22 1.690(18) . ?
Mo4 O23 1.687(18) . ?
Mo4 O24 1.845(17) . ?
Mo5 O3 2.298(16) . ?
Mo5 O5 2.276(17) . ?
Mo5 O24 1.900(17) . ?
Mo5 O25 1.666(17) . ?
Mo5 O26 1.684(18) . ?
Mo5 O27 1.987(17) . ?
Mo6 O01J 1.819(17) . ?
Mo6 O3 2.314(17) . ?
Mo6 O27 2.063(17) . ?
Mo6 O28 1.723(18) . ?
Mo6 O29 1.69(2) . ?
Mo6 O30 2.221(17) . ?
Mo7 O5 2.325(16) . ?
Mo7 O27 2.082(17) . ?
Mo7 O30 2.249(17) . ?
Mo7 O31 1.672(19) . ?
Mo7 O32 1.664(17) . ?
Mo7 O33 1.824(17) . ?
Mo8 O4 2.342(16) . ?
Mo8 O21 2.048(17) . ?
Mo8 O41 1.822(17) . ?
Mo8 O42 1.674(17) . ?
Mo8 O43 1.673(17) . ?
Mo8 O44 2.263(16) . ?
Mo9 O6 2.282(16) . ?
Mo9 O37 1.940(16) . ?
Mo9 O38 1.697(17) . ?
Mo9 O39 1.723(16) . ?
Mo9 O40 2.171(17) . ?
Mo9 O41 1.970(16) . ?
Mo10 O6 2.305(16) . ?
Mo10 O33 1.977(17) . ?
Mo10 O34 1.628(17) . ?
Mo10 O35 1.696(16) . ?
Mo10 O36 2.044(17) . ?
Mo10 O37 1.949(16) . ?
Se1 O30 1.614(18) . ?
Se1 O36 1.643(18) . ?
Se1 O46 1.577(18) . ?
Se2 O30 1.705(17) . ?
Se2 O36 1.678(17) . ?
Se2 O46 1.652(17) . ?
Se3 O40 1.612(17) . ?
Se3 O44 1.680(16) . ?
Se3 O45 1.599(17) . ?
Se4 O40 1.49(2) . ?
Se4 O44 1.59(2) . ?
Se4 O45 1.46(2) . ?
As1 O1 1.670(16) . ?
As1 O2 1.650(16) . ?
As1 O3 1.657(16) . ?
As1 C1 1.93(2) . ?
As2 O4 1.663(16) . ?
As2 O5 1.662(16) . ?
As2 O6 1.690(16) . ?
As2 C10 1.91(2) . ?
N1 H1A 0.9100 . ?
N1 H1B 0.9100 . ?
N1 H1C 0.9100 . ?
N1 C4 1.45(4) . ?
N2 H2A 0.8652 . ?
N2 H2B 0.8660 . ?
N2 C7 1.39(3) . ?
C1 C2 1.39(4) . ?
C1 C6 1.34(4) . ?
C2 H2 0.9500 . ?
C2 C3 1.41(4) . ?
C3 H3 0.9500 . ?
C3 C4 1.45(4) . ?
C4 C5 1.38(4) . ?
C5 H5 0.9500 . ?
C5 C6 1.36(4) . ?
C6 H6 0.9500 . ?
C7 C8 1.33(3) . ?
C7 C12 1.51(3) . ?
C8 H8 0.9500 . ?
C8 C9 1.43(3) . ?
C9 H9 0.9500 . ?
C9 C10 1.32(4) . ?
C10 C11 1.45(3) . ?
C11 H11 0.9500 . ?
C11 C12 1.37(3) . ?
C12 H12 0.9500 . ?
Mo11 O8 2.32(2) . ?
Mo11 O47 1.81(2) . ?
Mo11 O48 1.76(2) . ?
Mo11 O49 2.37(2) . ?
Mo11 O50 1.91(2) . ?
Mo11 O71 1.95(2) . ?
Mo12 O8 2.28(2) . ?
Mo12 O50 1.92(2) . ?
Mo12 O51 1.71(2) . ?
Mo12 O52 1.76(2) . ?
Mo12 O53 2.28(2) . ?
Mo12 O54 1.95(2) . ?
Mo13 O9 2.29(2) . ?
Mo13 O54 1.86(2) . ?
Mo13 O55 1.73(2) . ?
Mo13 O56 1.76(2) . ?
Mo13 O57 2.22(2) . ?
Mo13 O80 2.08(2) . ?
Mo14 O9 2.30(2) . ?
Mo14 O11 2.27(2) . ?
Mo14 O62 1.69(2) . ?
Mo14 O63 1.74(2) . ?
Mo14 O64 1.95(2) . ?
Mo14 O80 2.03(2) . ?
Mo15 O7 2.26(2) . ?
Mo15 O10 2.30(2) . ?
Mo15 O64 1.84(2) . ?
Mo15 O65 1.75(2) . ?
Mo15 O66 1.71(2) . ?
Mo15 O67 2.08(2) . ?
Mo16 O7 2.27(2) . ?
Mo16 O67 2.01(2) . ?
Mo16 O68 1.76(2) . ?
Mo16 O69 1.721(19) . ?
Mo16 O70 2.27(2) . ?
Mo16 O71 1.85(2) . ?
Mo17 O10 2.25(2) . ?
Mo17 O67 2.05(2) . ?
Mo17 O70 2.29(2) . ?
Mo17 O72 1.72(2) . ?
Mo17 O73 1.68(2) . ?
Mo17 O74 1.84(2) . ?
Mo18 O11 2.29(2) . ?
Mo18 O57 2.20(2) . ?
Mo18 O60 1.74(2) . ?
Mo18 O61 1.85(2) . ?
Mo18 O80 2.03(2) . ?
Mo18 O81 1.74(2) . ?
Mo19 O12 2.29(2) . ?
Mo19 O58 2.26(2) . ?
Mo19 O59 1.72(2) . ?
Mo19 O61 1.95(2) . ?
Mo19 O77 1.89(2) . ?
Mo19 O79 1.660(16) . ?
Mo20 O12 2.29(2) . ?
Mo20 O74 1.97(2) . ?
Mo20 O75 1.74(2) . ?
Mo20 O76 1.624(16) . ?
Mo20 O77 1.92(2) . ?
Mo20 O78 2.28(2) . ?
Se5 O49 1.33(2) . ?
Se5 O70 1.56(2) . ?
Se5 O78 1.40(2) . ?
Se6 O49 1.55(3) . ?
Se6 O70 1.62(3) . ?
Se6 O78 1.64(3) . ?
Se7 O53 1.63(2) . ?
Se7 O57 1.77(2) . ?
Se7 O58 1.59(2) . ?
Se8 O53 1.71(3) . ?
Se8 O57 1.20(3) . ?
Se8 O58 1.67(3) . ?
As3 O7 1.75(2) . ?
As3 O8 1.69(2) . ?
As3 O9 1.72(2) . ?
As3 C13 1.880(15) . ?
As4 O10 1.75(2) . ?
As4 O11 1.72(2) . ?
As4 O12 1.71(2) . ?
As4 C19 1.888(14) . ?
N3 H3A 0.9100 . ?
N3 H3B 0.9100 . ?
N3 H3C 0.9100 . ?
N3 C16 1.41(4) . ?
N4 H4A 0.9100 . ?
N4 H4B 0.9100 . ?
N4 H4C 0.9100 . ?
N4 C22 1.43(4) . ?
C17 H17 0.9500 . ?
C17 C16 1.3900 . ?
C17 C18 1.3900 . ?
C16 C15 1.3900 . ?
C15 H15 0.9500 . ?
C15 C14 1.3900 . ?
C14 H14 0.9500 . ?
C14 C13 1.3900 . ?
C13 C18 1.3900 . ?
C18 H18 0.9500 . ?
C20 H20 0.9500 . ?
C20 C21 1.3900 . ?
C20 C19 1.3900 . ?
C21 H21 0.9500 . ?
C21 C22 1.3900 . ?
C22 C23 1.3900 . ?
C23 H23 0.9500 . ?
C23 C24 1.3900 . ?
C24 H24 0.9714 . ?
C24 C19 1.3900 . ?

loop_
_geom_torsion_atom_site_label_1
_geom_torsion_atom_site_label_2
_geom_torsion_atom_site_label_3
_geom_torsion_atom_site_label_4
_geom_torsion
_geom_torsion_site_symmetry_1
_geom_torsion_site_symmetry_2
_geom_torsion_site_symmetry_3
_geom_torsion_site_symmetry_4
_geom_torsion_publ_flag
As1 C1 C2 C3 -174(2) . . . . ?
As1 C1 C6 C5 178(2) . . . . ?
As2 C10 C11 C12 -178.6(18) . . . . ?
O1 As1 O2 Mo3 -44.8(13) . . . . ?
O1 As1 O2 Mo4 156.8(11) . . . . ?
O1 As1 O3 Mo5 -154.0(11) . . . . ?
O1 As1 O3 Mo6 42.9(13) . . . . ?
O2 Mo3 O20 Mo2 55(3) . . . . ?
O2 Mo4 O24 Mo5 -38(3) . . . . ?
O2 As1 O1 Mo1 -166.0(11) . . . . ?
O2 As1 O1 Mo2 47.9(13) . . . . ?
O2 As1 O3 Mo5 -36.9(14) . . . . ?
O2 As1 O3 Mo6 159.9(10) . . . . ?
O3 Mo6 O01J Mo1 -53(3) . . . . ?
O3 As1 O1 Mo1 -47.6(13) . . . . ?
O3 As1 O1 Mo2 166.3(11) . . . . ?
O3 As1 O2 Mo3 -162.9(10) . . . . ?
O3 As1 O2 Mo4 38.7(14) . . . . ?
O4 Mo4 O24 Mo5 41(3) . . . . ?
O4 Mo8 O41 Mo9 -57(3) . . . . ?
O4 As2 O5 Mo5 34.5(14) . . . . ?
O4 As2 O5 Mo7 -161.5(10) . . . . ?
O4 As2 O6 Mo9 -50.4(13) . . . . ?
O4 As2 O6 Mo10 169.2(10) . . . . ?
O5 Mo7 O33 Mo10 58(3) . . . . ?
O5 As2 O4 Mo4 -33.7(14) . . . . ?
O5 As2 O4 Mo8 160.7(10) . . . . ?
O5 As2 O6 Mo9 -170.3(10) . . . . ?
O5 As2 O6 Mo10 49.3(13) . . . . ?
O6 As2 O4 Mo4 -152.4(11) . . . . ?
O6 As2 O4 Mo8 42.0(13) . . . . ?
O6 As2 O5 Mo5 153.2(11) . . . . ?
O6 As2 O5 Mo7 -42.9(13) . . . . ?
O18 Mo3 O20 Mo2 144(3) . . . . ?
O19 Mo3 O20 Mo2 -111(3) . . . . ?
O21 Mo3 O20 Mo2 21(4) . . . . ?
O21 Mo4 O24 Mo5 4(4) . . . . ?
O21 Mo8 O41 Mo9 -23(4) . . . . ?
O22 Mo4 O24 Mo5 130(3) . . . . ?
O23 Mo4 O24 Mo5 -127(3) . . . . ?
O27 Mo6 O01J Mo1 -18(4) . . . . ?
O27 Mo7 O33 Mo10 25(4) . . . . ?
O28 Mo6 O01J Mo1 -142(3) . . . . ?
O29 Mo6 O01J Mo1 114(3) . . . . ?
O30 Mo6 O01J Mo1 25(3) . . . . ?
O30 Mo7 O33 Mo10 -20(3) . . . . ?
O30 Se1 O36 Mo10 -34(2) . . . . ?
O30 Se1 O46 Mo1 36.6(19) . . . . ?
O30 Se2 O36 Mo10 70.5(14) . . . . ?
O30 Se2 O46 Mo1 -65.4(14) . . . . ?
O31 Mo7 O33 Mo10 -110(3) . . . . ?
O32 Mo7 O33 Mo10 146(3) . . . . ?
O36 Se1 O30 Mo6 -168.4(10) . . . . ?
O36 Se1 O30 Mo7 35.9(14) . . . . ?
O36 Se1 O46 Mo1 160.9(13) . . . . ?
O36 Se2 O30 Mo6 168.9(10) . . . . ?
O36 Se2 O30 Mo7 -50.8(12) . . . . ?
O36 Se2 O46 Mo1 -174.0(11) . . . . ?
O40 Se3 O44 Mo3 -165.2(10) . . . . ?
O40 Se3 O44 Mo8 55.3(12) . . . . ?
O40 Se3 O45 Mo2 177.1(11) . . . . ?
O40 Se4 O44 Mo3 170.8(11) . . . . ?
O40 Se4 O44 Mo8 -33.0(18) . . . . ?
O40 Se4 O45 Mo2 -158.5(15) . . . . ?
O42 Mo8 O41 Mo9 -144(3) . . . . ?
O43 Mo8 O41 Mo9 111(3) . . . . ?
O44 Mo3 O20 Mo2 -22(3) . . . . ?
O44 Mo8 O41 Mo9 21(3) . . . . ?
O44 Se3 O40 Mo9 -74.1(12) . . . . ?
O44 Se3 O45 Mo2 73.7(12) . . . . ?
O44 Se4 O40 Mo9 26(2) . . . . ?
O44 Se4 O45 Mo2 -27(2) . . . . ?
O45 Se3 O40 Mo9 -177.9(11) . . . . ?
O45 Se3 O44 Mo3 -56.1(12) . . . . ?
O45 Se3 O44 Mo8 164.5(10) . . . . ?
O45 Se4 O40 Mo9 158.6(16) . . . . ?
O45 Se4 O44 Mo3 33.3(18) . . . . ?
O45 Se4 O44 Mo8 -170.6(11) . . . . ?
O46 Se1 O30 Mo6 -38.8(15) . . . . ?
O46 Se1 O30 Mo7 165.5(10) . . . . ?
O46 Se1 O36 Mo10 -160.0(15) . . . . ?
O46 Se2 O30 Mo6 53.4(13) . . . . ?
O46 Se2 O30 Mo7 -166.4(10) . . . . ?
O46 Se2 O36 Mo10 179.8(11) . . . . ?
N1 C4 C5 C6 170(3) . . . . ?
N2 C7 C8 C9 -177(3) . . . . ?
N2 C7 C12 C11 179(2) . . . . ?
C1 As1 O1 Mo1 72.4(13) . . . . ?
C1 As1 O1 Mo2 -73.7(13) . . . . ?
C1 As1 O2 Mo3 77.2(13) . . . . ?
C1 As1 O2 Mo4 -81.2(13) . . . . ?
C1 As1 O3 Mo5 84.3(13) . . . . ?
C1 As1 O3 Mo6 -78.9(12) . . . . ?
C1 C2 C3 C4 -8(5) . . . . ?
C2 C1 C6 C5 4(4) . . . . ?
C2 C3 C4 N1 -166(3) . . . . ?
C2 C3 C4 C5 11(4) . . . . ?
C3 C4 C5 C6 -7(4) . . . . ?
C4 C5 C6 C1 0(5) . . . . ?
C6 C1 C2 C3 1(4) . . . . ?
C7 C8 C9 C10 3(4) . . . . ?
C8 C7 C12 C11 7(3) . . . . ?
C8 C9 C10 As2 178.8(18) . . . . ?
C8 C9 C10 C11 2(4) . . . . ?
C9 C10 C11 C12 -2(4) . . . . ?
C10 As2 O4 Mo4 89.9(13) . . . . ?
C10 As2 O4 Mo8 -75.7(13) . . . . ?
C10 As2 O5 Mo5 -88.9(13) . . . . ?
C10 As2 O5 Mo7 75.1(13) . . . . ?
C10 As2 O6 Mo9 69.5(13) . . . . ?
C10 As2 O6 Mo10 -71.0(13) . . . . ?
C10 C11 C12 C7 -2(3) . . . . ?
C12 C7 C8 C9 -7(3) . . . . ?
As3 C13 C18 C17 -176.3(18) . . . . ?
O7 Mo15 O64 Mo14 41(5) . . . . ?
O7 Mo16 O71 Mo11 -57(4) . . . . ?
O7 As3 O8 Mo11 -53.6(16) . . . . ?
O7 As3 O8 Mo12 172.2(13) . . . . ?
O7 As3 O9 Mo13 -158.8(13) . . . . ?
O7 As3 O9 Mo14 35.8(18) . . . . ?
O7 As3 C13 C14 42.5(14) . . . . ?
O7 As3 C13 C18 -141.1(15) . . . . ?
O8 As3 O7 Mo15 -154.6(13) . . . . ?
O8 As3 O7 Mo16 47.9(16) . . . . ?
O8 As3 O9 Mo13 -44.2(17) . . . . ?
O8 As3 O9 Mo14 150.4(14) . . . . ?
O8 As3 C13 C14 -76.4(13) . . . . ?
O8 As3 C13 C18 100.0(16) . . . . ?
O9 Mo13 O54 Mo12 60(3) . . . . ?
O9 As3 O7 Mo15 -39.4(17) . . . . ?
O9 As3 O7 Mo16 163.1(13) . . . . ?
O9 As3 O8 Mo11 -171.4(13) . . . . ?
O9 As3 O8 Mo12 54.4(16) . . . . ?
O9 As3 C13 C14 166.2(11) . . . . ?
O9 As3 C13 C18 -17.4(18) . . . . ?
O10 Mo15 O64 Mo14 -36(5) . . . . ?
O10 Mo17 O74 Mo20 62(3) . . . . ?
O10 As4 O11 Mo14 -38.8(18) . . . . ?
O10 As4 O11 Mo18 157.0(13) . . . . ?
O10 As4 O12 Mo19 -166.3(14) . . . . ?
O10 As4 O12 Mo20 51.7(16) . . . . ?
O10 As4 C19 C20 -37.2(15) . . . . ?
O10 As4 C19 C24 134.0(12) . . . . ?
O11 Mo18 O61 Mo19 -52(4) . . . . ?
O11 As4 O10 Mo15 40.7(17) . . . . ?
O11 As4 O10 Mo17 -165.1(13) . . . . ?
O11 As4 O12 Mo19 -49.5(17) . . . . ?
O11 As4 O12 Mo20 168.4(13) . . . . ?
O11 As4 C19 C20 -159.7(12) . . . . ?
O11 As4 C19 C24 11.5(15) . . . . ?
O12 Mo19 O77 Mo20 22.6(11) . . . . ?
O12 As4 O10 Mo15 156.1(13) . . . . ?
O12 As4 O10 Mo17 -49.7(16) . . . . ?
O12 As4 O11 Mo14 -153.3(14) . . . . ?
O12 As4 O11 Mo18 42.6(17) . . . . ?
O12 As4 C19 C20 81.5(14) . . . . ?
O12 As4 C19 C24 -107.3(13) . . . . ?
O49 Se5 O70 Mo16 -40(2) . . . . ?
O49 Se5 O70 Mo17 162.3(15) . . . . ?
O49 Se5 O78 Mo20 -159(2) . . . . ?
O49 Se6 O70 Mo16 70.5(17) . . . . ?
O49 Se6 O70 Mo17 -161.1(14) . . . . ?
O49 Se6 O78 Mo20 -179.0(14) . . . . ?
O53 Se7 O57 Mo13 -56.9(15) . . . . ?
O53 Se7 O57 Mo18 159.4(13) . . . . ?
O53 Se7 O58 Mo19 -176.8(13) . . . . ?
O53 Se8 O57 Mo13 30(3) . . . . ?
O53 Se8 O57 Mo18 -173.0(14) . . . . ?
O53 Se8 O58 Mo19 167.4(14) . . . . ?
O55 Mo13 O54 Mo12 -108(3) . . . . ?
O56 Mo13 O54 Mo12 145(3) . . . . ?
O57 Mo13 O54 Mo12 -19(3) . . . . ?
O57 Mo18 O61 Mo19 27(4) . . . . ?
O57 Se7 O53 Mo12 77.0(14) . . . . ?
O57 Se7 O58 Mo19 -74.0(15) . . . . ?
O57 Se8 O53 Mo12 -11(3) . . . . ?
O57 Se8 O58 Mo19 19(3) . . . . ?
O58 Mo19 O77 Mo20 105.1(13) . . . . ?
O58 Se7 O53 Mo12 -179.2(13) . . . . ?
O58 Se7 O57 Mo13 -160.7(13) . . . . ?
O58 Se7 O57 Mo18 55.6(15) . . . . ?
O58 Se8 O53 Mo12 -160.6(14) . . . . ?
O58 Se8 O57 Mo13 169.0(15) . . . . ?
O58 Se8 O57 Mo18 -34(3) . . . . ?
O59 Mo19 O77 Mo20 -172.1(13) . . . . ?
O60 Mo18 O61 Mo19 117(4) . . . . ?
O61 Mo19 O77 Mo20 47(3) . . . . ?
O65 Mo15 O64 Mo14 130(5) . . . . ?
O66 Mo15 O64 Mo14 -124(5) . . . . ?
O67 Mo15 O64 Mo14 1(6) . . . . ?
O67 Mo16 O71 Mo11 -21(5) . . . . ?
O67 Mo17 O74 Mo20 26(5) . . . . ?
O68 Mo16 O71 Mo11 -145(4) . . . . ?
O69 Mo16 O71 Mo11 108(4) . . . . ?
O70 Mo16 O71 Mo11 20(4) . . . . ?
O70 Mo17 O74 Mo20 -15(3) . . . . ?
O70 Se5 O49 Mo11 37(3) . . . . ?
O70 Se5 O78 Mo20 -30(3) . . . . ?
O70 Se6 O49 Mo11 -78.2(16) . . . . ?
O70 Se6 O78 Mo20 80.2(16) . . . . ?
O72 Mo17 O74 Mo20 -103(3) . . . . ?
O73 Mo17 O74 Mo20 151(3) . . . . ?
O78 Se5 O49 Mo11 165.2(17) . . . . ?
O78 Se5 O70 Mo16 -168.4(15) . . . . ?
O78 Se5 O70 Mo17 34(2) . . . . ?
O78 Se6 O49 Mo11 -175.4(13) . . . . ?
O78 Se6 O70 Mo16 162.5(13) . . . . ?
O78 Se6 O70 Mo17 -69.1(16) . . . . ?
O79 Mo19 O77 Mo20 -63.3(14) . . . . ?
O80 Mo13 O54 Mo12 25(5) . . . . ?
O80 Mo18 O61 Mo19 -15(5) . . . . ?
O81 Mo18 O61 Mo19 -137(4) . . . . ?
N3 C16 C15 C14 172(3) . . . . ?
N4 C22 C23 C24 -176(2) . . . . ?
C17 C16 C15 C14 0.0 . . . . ?
C16 C17 C18 C13 0.0 . . . . ?
C16 C15 C14 C13 0.0 . . . . ?
C15 C14 C13 As3 176.7(16) . . . . ?
C15 C14 C13 C18 0.0 . . . . ?
C14 C13 C18 C17 0.0 . . . . ?
C13 As3 O7 Mo15 83.5(16) . . . . ?
C13 As3 O7 Mo16 -74.0(16) . . . . ?
C13 As3 O8 Mo11 69.8(16) . . . . ?
C13 As3 O8 Mo12 -64.4(16) . . . . ?
C13 As3 O9 Mo13 75.9(16) . . . . ?
C13 As3 O9 Mo14 -89.5(16) . . . . ?
C18 C17 C16 N3 -174(2) . . . . ?
C18 C17 C16 C15 0.0 . . . . ?
C20 C21 C22 N4 176(2) . . . . ?
C20 C21 C22 C23 0.0 . . . . ?
C21 C20 C19 As4 171.2(15) . . . . ?
C21 C20 C19 C24 0.0 . . . . ?
C21 C22 C23 C24 0.0 . . . . ?
C22 C23 C24 C19 0.0 . . . . ?
C23 C24 C19 As4 -171.1(15) . . . . ?
C23 C24 C19 C20 0.0 . . . . ?
C19 As4 O10 Mo15 -82.3(15) . . . . ?
C19 As4 O10 Mo17 71.9(15) . . . . ?
C19 As4 O11 Mo14 85.8(16) . . . . ?
C19 As4 O11 Mo18 -78.4(16) . . . . ?
C19 As4 O12 Mo19 70.9(16) . . . . ?
C19 As4 O12 Mo20 -71.1(16) . . . . ?
C19 C20 C21 C22 0.0 . . . . ?
